data_7005234
loop_
_publ_author_name
'Ronson, Tanya K.'
'Adams, Harry'
'Harding, Lindsay P.'
'Pope, Simon J. A.'
'Sykes, Daniel'
'Faulkner, Stephen'
'Ward, Michael D.'

_publ_section_title
;
 Polynuclear lanthanide complexes of a series of bridging ligands
 containing two tridentate N,N',O-donor units: structures and
 luminescence properties.
;
_journal_issue 10
_journal_name_full 'Dalton transactions (Cambridge, England : 2003)'
_journal_page_first 1006
_journal_page_last 1022
_journal_paper_doi 10.1039/b618258e
_journal_year 2007
_chemical_formula_sum 'C70.5 H83.5 Cl5 N17.5 O30 Yb2'
_chemical_formula_weight 2179.38
_chemical_name_systematic
;
?
;
_space_group_IT_number 14
_symmetry_cell_setting monoclinic
_symmetry_space_group_name_Hall '-P 2ybc'
_symmetry_space_group_name_H-M 'P 1 21/c 1'
_atom_sites_solution_hydrogens geom
_atom_sites_solution_primary direct
_atom_sites_solution_secondary difmap
_audit_creation_method SHELXL-97
_cell_angle_alpha 90.00
_cell_angle_beta 104.093(2)
_cell_angle_gamma 90.00
_cell_formula_units_Z 4
_cell_length_a 21.4427(11)
_cell_length_b 15.7294(7)
_cell_length_c 28.4809(14)
_cell_measurement_reflns_used 9710
_cell_measurement_temperature 150(2)
_cell_measurement_theta_max 24.09
_cell_measurement_theta_min 2.35
_cell_volume 9316.9(8)
_computing_cell_refinement 'Bruker SMART'
_computing_data_collection 'Bruker SMART'
_computing_data_reduction 'Bruker SAINT'
_computing_molecular_graphics 'Bruker SHELXTL'
_computing_publication_material 'Bruker SHELXTL'
_computing_structure_refinement 'SHELXL-97 (Sheldrick, 1997)'
_computing_structure_solution 'SHELXS-97 (Sheldrick, 1990)'
_diffrn_ambient_temperature 150(2)
_diffrn_measured_fraction_theta_full 1.000
_diffrn_measured_fraction_theta_max 1.000
_diffrn_measurement_device_type 'Bruker APEX2 CCD area detector'
_diffrn_measurement_method 'phi and omega scans'
_diffrn_radiation_monochromator graphite
_diffrn_radiation_source 'fine-focus sealed tube'
_diffrn_radiation_type MoK\a
_diffrn_radiation_wavelength 0.71073
_diffrn_reflns_av_R_equivalents 0.0711
_diffrn_reflns_av_sigmaI/netI 0.0382
_diffrn_reflns_limit_h_max 25
_diffrn_reflns_limit_h_min -25
_diffrn_reflns_limit_k_max 18
_diffrn_reflns_limit_k_min -18
_diffrn_reflns_limit_l_max 33
_diffrn_reflns_limit_l_min -33
_diffrn_reflns_number 210751
_diffrn_reflns_theta_full 25.00
_diffrn_reflns_theta_max 25.00
_diffrn_reflns_theta_min 1.47
_exptl_absorpt_coefficient_mu 2.223
_exptl_absorpt_correction_T_max 0.8083
_exptl_absorpt_correction_T_min 0.6406
_exptl_absorpt_correction_type multi-scan
_exptl_absorpt_process_details sadabs
_exptl_crystal_colour colourless
_exptl_crystal_density_diffrn 1.554
_exptl_crystal_density_method 'not measured'
_exptl_crystal_description block
_exptl_crystal_F_000 4376
_exptl_crystal_size_max 0.22
_exptl_crystal_size_mid 0.16
_exptl_crystal_size_min 0.10
_refine_diff_density_max 3.403
_refine_diff_density_min -2.175
_refine_diff_density_rms 0.159
_refine_ls_extinction_method none
_refine_ls_goodness_of_fit_ref 1.054
_refine_ls_hydrogen_treatment constr
_refine_ls_matrix_type full
_refine_ls_number_parameters 1083
_refine_ls_number_reflns 16413
_refine_ls_number_restraints 74
_refine_ls_restrained_S_all 1.065
_refine_ls_R_factor_all 0.0900
_refine_ls_R_factor_gt 0.0681
_refine_ls_shift/su_max 0.004
_refine_ls_shift/su_mean 0.000
_refine_ls_structure_factor_coef Fsqd
_refine_ls_weighting_details 'calc w=1/[\s^2^(Fo^2^)+(0.0687P)^2^+120.3725P] where P=(Fo^2^+2Fc^2^)/3'
_refine_ls_weighting_scheme calc
_refine_ls_wR_factor_gt 0.1626
_refine_ls_wR_factor_ref 0.1732
_reflns_number_gt 12509
_reflns_number_total 16413
_reflns_threshold_expression >2sigma(I)
_cod_data_source_file b618258e.txt
_cod_data_source_block imw699
_cod_original_sg_symbol_H-M P2(1)/c
_cod_original_formula_sum 'C70.50 H83.50 Cl5 N17.50 O30 Yb2'
_cod_database_code 7005234

loop_
_symmetry_equiv_pos_as_xyz
'x, y, z'
'-x, y+1/2, -z+1/2'
'-x, -y, -z'
'x, -y-1/2, z-1/2'

loop_
_atom_site_label
_atom_site_type_symbol
_atom_site_fract_x
_atom_site_fract_y
_atom_site_fract_z
_atom_site_U_iso_or_equiv
_atom_site_adp_type
_atom_site_occupancy
_atom_site_symmetry_multiplicity
_atom_site_calc_flag
_atom_site_refinement_flags
_atom_site_disorder_assembly
_atom_site_disorder_group
Yb1 Yb 0.231427(17) 0.38863(2) 0.099704(13) 0.02602(12) Uani 1 1 d . A .
Yb2 Yb 0.188763(19) 0.60662(2) 0.284407(14) 0.02796(12) Uani 1 1 d . A .
N1 N 0.3587(4) 0.7495(6) 0.2748(3) 0.053(3) Uani 1 1 d . A .
N2 N 0.2995(4) 0.5493(5) 0.3035(3) 0.0344(18) Uani 1 1 d . . .
N3 N 0.1986(4) 0.4425(5) 0.2992(3) 0.0319(18) Uani 1 1 d . . .
N4 N 0.1595(4) 0.3740(5) 0.2995(3) 0.039(2) Uani 1 1 d . . .
N5 N 0.0580(3) 0.4160(5) 0.0600(3) 0.0313(17) Uani 1 1 d . . .
N6 N 0.1150(3) 0.3828(5) 0.0548(3) 0.0292(17) Uani 1 1 d . . .
N7 N 0.2115(3) 0.3197(5) 0.0203(3) 0.0325(18) Uani 1 1 d . . .
N8 N 0.3816(4) 0.3005(7) 0.0328(4) 0.057(3) Uani 1 1 d . A .
N9 N 0.2208(6) 0.6093(7) 0.4406(3) 0.077(4) Uani 1 1 d D . .
N10 N 0.1556(4) 0.7216(5) 0.3307(3) 0.0285(17) Uani 1 1 d . A .
N11 N 0.1359(3) 0.7303(5) 0.2328(3) 0.0283(16) Uani 1 1 d . . .
N12 N 0.1177(4) 0.7534(5) 0.1859(3) 0.0303(17) Uani 1 1 d . . .
N13 N 0.3615(4) 0.5507(5) 0.1433(3) 0.0333(18) Uani 1 1 d . . .
N14 N 0.3286(3) 0.4790(5) 0.1468(3) 0.0295(17) Uani 1 1 d . . .
N15 N 0.2908(4) 0.3235(5) 0.1750(3) 0.0326(17) Uani 1 1 d . A .
N16 N 0.1893(6) 0.1419(9) 0.1520(5) 0.088(4) Uiso 1 1 d D . .
O1 O 0.2642(3) 0.7041(4) 0.2854(2) 0.0407(17) Uani 1 1 d . A .
O2 O 0.3192(3) 0.3428(5) 0.0797(2) 0.0420(17) Uani 1 1 d . A .
O3 O 0.2141(5) 0.5873(5) 0.3633(3) 0.074(3) Uani 1 1 d . . .
O4 O 0.1961(3) 0.2604(4) 0.1141(2) 0.0370(15) Uani 1 1 d . . .
O5 O 0.0806(3) 0.5833(4) 0.2716(2) 0.0331(15) Uani 1 1 d . . .
O6 O 0.1853(3) 0.5505(4) 0.2119(2) 0.0297(14) Uani 1 1 d . . .
O7 O 0.1930(3) 0.4653(4) 0.1518(2) 0.0286(13) Uani 1 1 d . . .
C1 C 0.0675(4) 0.4073(6) 0.1916(4) 0.034(2) Uani 1 1 d . . .
H1 H 0.0750 0.4644 0.1996 0.040 Uiso 1 1 calc R . .
C2 C 0.0532(4) 0.3833(5) 0.1432(4) 0.031(2) Uani 1 1 d . . .
C3 C 0.0385(6) 0.2989(6) 0.1320(4) 0.047(3) Uani 1 1 d . . .
H3 H 0.0274 0.2820 0.0997 0.057 Uiso 1 1 calc R . .
C4 C 0.0401(6) 0.2402(7) 0.1672(5) 0.058(3) Uani 1 1 d . . .
H4 H 0.0300 0.1838 0.1591 0.069 Uiso 1 1 calc R . .
C5 C 0.0567(5) 0.2648(6) 0.2155(4) 0.045(3) Uani 1 1 d . . .
H5 H 0.0583 0.2243 0.2395 0.053 Uiso 1 1 calc R . .
C6 C 0.0709(4) 0.3482(6) 0.2282(4) 0.034(2) Uani 1 1 d . . .
C7 C 0.0902(4) 0.3739(6) 0.2799(4) 0.037(2) Uani 1 1 d . . .
H7A H 0.0737 0.4305 0.2832 0.045 Uiso 1 1 calc R . .
H7B H 0.0708 0.3353 0.2988 0.045 Uiso 1 1 calc R . .
C8 C 0.1949(6) 0.3059(6) 0.3169(5) 0.053(3) Uani 1 1 d . . .
H8 H 0.1790 0.2517 0.3198 0.063 Uiso 1 1 calc R . .
C9 C 0.2578(6) 0.3290(8) 0.3294(5) 0.063(3) Uani 1 1 d . . .
H9 H 0.2930 0.2950 0.3430 0.075 Uiso 1 1 calc R . .
C10 C 0.2581(5) 0.4145(6) 0.3174(4) 0.037(2) Uani 1 1 d . . .
C11 C 0.3126(5) 0.4713(7) 0.3214(4) 0.045(3) Uani 1 1 d . . .
C12 C 0.3734(5) 0.4452(7) 0.3434(5) 0.059(3) Uani 1 1 d . . .
H12 H 0.3814 0.3899 0.3549 0.070 Uiso 1 1 calc R . .
C13 C 0.4230(6) 0.5040(8) 0.3480(6) 0.070(4) Uani 1 1 d . . .
H13 H 0.4650 0.4889 0.3632 0.084 Uiso 1 1 calc R . .
C14 C 0.4090(5) 0.5854(8) 0.3296(5) 0.057(3) Uani 1 1 d . . .
H14 H 0.4415 0.6257 0.3328 0.068 Uiso 1 1 calc R . .
C15 C 0.3479(5) 0.6057(7) 0.3072(4) 0.041(2) Uani 1 1 d . A .
C16 C 0.3218(5) 0.6904(7) 0.2881(3) 0.041(2) Uani 1 1 d . . .
C17 C 0.3271(6) 0.8357(9) 0.2661(6) 0.079(5) Uani 1 1 d . . .
H17A H 0.2851 0.8292 0.2440 0.094 Uiso 1 1 calc R A .
H17B H 0.3527 0.8717 0.2503 0.094 Uiso 1 1 calc R . .
C18 C 0.3189(9) 0.8805(10) 0.3118(7) 0.094(5) Uani 1 1 d . A .
H18A H 0.2866 0.8518 0.3239 0.140 Uiso 1 1 calc R . .
H18B H 0.3060 0.9384 0.3042 0.140 Uiso 1 1 calc R . .
H18C H 0.3589 0.8796 0.3359 0.140 Uiso 1 1 calc R . .
C19 C 0.4225(7) 0.7397(10) 0.2662(5) 0.074(4) Uani 1 1 d . . .
H19A H 0.4227 0.7629 0.2347 0.088 Uiso 1 1 calc R A .
H19B H 0.4330 0.6797 0.2661 0.088 Uiso 1 1 calc R . .
C20 C 0.4730(6) 0.7848(9) 0.3050(5) 0.074(4) Uani 1 1 d . A .
H20A H 0.4612 0.8434 0.3065 0.111 Uiso 1 1 calc R . .
H20B H 0.5140 0.7812 0.2971 0.111 Uiso 1 1 calc R . .
H20C H 0.4757 0.7583 0.3357 0.111 Uiso 1 1 calc R . .
C21 C 0.0506(5) 0.4511(6) 0.1048(3) 0.034(2) Uani 1 1 d . . .
H21A H 0.0097 0.4806 0.0991 0.041 Uiso 1 1 calc R . .
H21B H 0.0844 0.4924 0.1165 0.041 Uiso 1 1 calc R . .
C22 C 0.0109(5) 0.3995(6) 0.0204(4) 0.040(2) Uani 1 1 d . . .
H22 H -0.0318 0.4164 0.0155 0.048 Uiso 1 1 calc R . .
C23 C 0.0358(5) 0.3542(7) -0.0113(4) 0.041(2) Uani 1 1 d . . .
H23 H 0.0143 0.3331 -0.0414 0.049 Uiso 1 1 calc R . .
C24 C 0.0998(5) 0.3466(6) 0.0111(3) 0.035(2) Uani 1 1 d . . .
C25 C 0.1517(5) 0.3036(6) -0.0055(3) 0.036(2) Uani 1 1 d . . .
C26 C 0.1387(5) 0.2488(8) -0.0450(4) 0.053(3) Uani 1 1 d . . .
H26 H 0.0970 0.2407 -0.0635 0.064 Uiso 1 1 calc R . .
C27 C 0.1907(6) 0.2064(9) -0.0558(5) 0.068(4) Uani 1 1 d . . .
H27 H 0.1838 0.1670 -0.0809 0.082 Uiso 1 1 calc R . .
C28 C 0.2509(6) 0.2227(9) -0.0297(5) 0.069(4) Uani 1 1 d . . .
H28 H 0.2855 0.1950 -0.0372 0.082 Uiso 1 1 calc R . .
C29 C 0.2615(5) 0.2805(7) 0.0083(4) 0.040(2) Uani 1 1 d . A .
C30 C 0.3238(5) 0.3076(7) 0.0422(4) 0.042(3) Uani 1 1 d . . .
C31 C 0.4355(6) 0.3266(13) 0.0701(6) 0.097(6) Uani 1 1 d . . .
H31A H 0.4732 0.2956 0.0667 0.116 Uiso 1 1 calc R A .
H31B H 0.4277 0.3119 0.1012 0.116 Uiso 1 1 calc R . .
C32 C 0.4486(8) 0.4193(15) 0.0691(10) 0.156(12) Uani 1 1 d . A .
H32A H 0.4582 0.4338 0.0389 0.234 Uiso 1 1 calc R . .
H32B H 0.4846 0.4334 0.0953 0.234 Uiso 1 1 calc R . .
H32C H 0.4114 0.4504 0.0725 0.234 Uiso 1 1 calc R . .
C33 C 0.3955(7) 0.2741(10) -0.0130(5) 0.071(4) Uani 1 1 d . . .
H33A H 0.4281 0.3108 -0.0204 0.086 Uiso 1 1 calc R A .
H33B H 0.3569 0.2790 -0.0390 0.086 Uiso 1 1 calc R . .
C34 C 0.4197(7) 0.1797(11) -0.0089(6) 0.097(6) Uani 1 1 d . A .
H34A H 0.4561 0.1742 0.0182 0.145 Uiso 1 1 calc R . .
H34B H 0.4318 0.1641 -0.0380 0.145 Uiso 1 1 calc R . .
H34C H 0.3858 0.1429 -0.0045 0.145 Uiso 1 1 calc R . .
C35 C 0.2414(4) 0.6664(6) 0.1310(3) 0.031(2) Uani 1 1 d . . .
H35 H 0.2278 0.6101 0.1298 0.037 Uiso 1 1 calc R . .
C36 C 0.3003(4) 0.6843(6) 0.1210(3) 0.032(2) Uani 1 1 d . . .
C37 C 0.3217(5) 0.7669(6) 0.1239(4) 0.047(3) Uani 1 1 d . . .
H37 H 0.3610 0.7803 0.1173 0.056 Uiso 1 1 calc R . .
C38 C 0.2827(5) 0.8318(7) 0.1371(5) 0.063(4) Uani 1 1 d . . .
H38 H 0.2975 0.8876 0.1408 0.076 Uiso 1 1 calc R . .
C39 C 0.2243(5) 0.8122(6) 0.1442(4) 0.046(3) Uani 1 1 d . . .
H39 H 0.1980 0.8556 0.1506 0.056 Uiso 1 1 calc R . .
C40 C 0.2025(5) 0.7279(6) 0.1423(3) 0.031(2) Uani 1 1 d . . .
C41 C 0.1363(4) 0.7063(6) 0.1476(3) 0.031(2) Uani 1 1 d . . .
H41A H 0.1055 0.7177 0.1172 0.038 Uiso 1 1 calc R . .
H41B H 0.1346 0.6459 0.1542 0.038 Uiso 1 1 calc R . .
C42 C 0.0850(5) 0.8284(6) 0.1804(4) 0.040(2) Uani 1 1 d . . .
H42 H 0.0674 0.8557 0.1512 0.048 Uiso 1 1 calc R . .
C43 C 0.0825(4) 0.8559(6) 0.2247(4) 0.036(2) Uani 1 1 d . . .
H43 H 0.0633 0.9053 0.2325 0.043 Uiso 1 1 calc R . .
C44 C 0.1150(4) 0.7938(5) 0.2565(3) 0.029(2) Uani 1 1 d . . .
C45 C 0.1257(4) 0.7905(6) 0.3091(3) 0.033(2) Uani 1 1 d . . .
C46 C 0.1079(5) 0.8552(7) 0.3359(4) 0.041(2) Uani 1 1 d . . .
H46 H 0.0872 0.9032 0.3205 0.050 Uiso 1 1 calc R . .
C47 C 0.1205(6) 0.8485(7) 0.3842(4) 0.051(3) Uani 1 1 d . . .
H47 H 0.1092 0.8925 0.4023 0.061 Uiso 1 1 calc R . .
C48 C 0.1500(5) 0.7771(7) 0.4070(4) 0.043(3) Uani 1 1 d . A .
H48 H 0.1574 0.7709 0.4404 0.052 Uiso 1 1 calc R . .
C49 C 0.1683(4) 0.7156(6) 0.3794(4) 0.035(2) Uani 1 1 d . . .
C50 C 0.2018(6) 0.6336(6) 0.3957(4) 0.045(3) Uani 1 1 d . A .
C51 C 0.2519(9) 0.5215(13) 0.4496(7) 0.110(6) Uiso 1 1 d . A .
H51A H 0.2450 0.4973 0.4793 0.132 Uiso 1 1 calc R . .
H51B H 0.2333 0.4835 0.4231 0.132 Uiso 1 1 calc R . .
C52 C 0.3185(10) 0.5322(14) 0.4533(8) 0.122(7) Uiso 1 1 d . . .
H52A H 0.3247 0.5527 0.4230 0.183 Uiso 1 1 calc R A .
H52B H 0.3401 0.4787 0.4609 0.183 Uiso 1 1 calc R . .
H52C H 0.3357 0.5726 0.4784 0.183 Uiso 1 1 calc R . .
C54 C 0.1734(9) 0.6567(13) 0.5085(7) 0.060(4) Uiso 0.632(15) 1 d PDU A 1
H54A H 0.1348 0.6772 0.4868 0.090 Uiso 0.632(15) 1 calc PR A 1
H54B H 0.1809 0.6877 0.5384 0.090 Uiso 0.632(15) 1 calc PR A 1
H54C H 0.1687 0.5973 0.5147 0.090 Uiso 0.632(15) 1 calc PR A 1
C53 C 0.2289(9) 0.6690(13) 0.4861(7) 0.058(4) Uiso 0.632(15) 1 d PDU A 1
H53A H 0.2688 0.6556 0.5095 0.069 Uiso 0.632(15) 1 calc PR A 1
H53B H 0.2308 0.7279 0.4763 0.069 Uiso 0.632(15) 1 calc PR A 1
C54' C 0.2240(16) 0.657(2) 0.5212(11) 0.058(4) Uiso 0.368(15) 1 d PDU A 2
H54D H 0.2508 0.6114 0.5373 0.087 Uiso 0.368(15) 1 calc PR A 2
H54E H 0.2007 0.6809 0.5428 0.087 Uiso 0.368(15) 1 calc PR A 2
H54F H 0.2504 0.6999 0.5119 0.087 Uiso 0.368(15) 1 calc PR A 2
C53' C 0.1778(13) 0.623(2) 0.4774(10) 0.058(4) Uiso 0.368(15) 1 d PDU A 2
H53C H 0.1438 0.6640 0.4649 0.069 Uiso 0.368(15) 1 calc PR A 2
H53D H 0.1588 0.5703 0.4843 0.069 Uiso 0.368(15) 1 calc PR A 2
C55 C 0.3390(5) 0.6141(6) 0.1050(4) 0.037(2) Uani 1 1 d . . .
H55A H 0.3127 0.5861 0.0767 0.045 Uiso 1 1 calc R . .
H55B H 0.3758 0.6388 0.0959 0.045 Uiso 1 1 calc R . .
C56 C 0.4146(5) 0.5570(7) 0.1789(4) 0.044(3) Uani 1 1 d . . .
H56 H 0.4440 0.6015 0.1835 0.053 Uiso 1 1 calc R . .
C57 C 0.4184(5) 0.4880(7) 0.2070(4) 0.045(3) Uani 1 1 d . . .
H57 H 0.4506 0.4745 0.2343 0.053 Uiso 1 1 calc R . .
C58 C 0.3640(4) 0.4412(6) 0.1866(3) 0.033(2) Uani 1 1 d . . .
C59 C 0.3437(4) 0.3592(6) 0.2030(3) 0.033(2) Uani 1 1 d . . .
C60 C 0.3785(6) 0.3208(7) 0.2441(4) 0.050(3) Uani 1 1 d . . .
H60 H 0.4161 0.3453 0.2624 0.060 Uiso 1 1 calc R . .
C61 C 0.3567(8) 0.2454(10) 0.2575(6) 0.088(5) Uani 1 1 d . . .
H61 H 0.3779 0.2194 0.2863 0.106 Uiso 1 1 calc R . .
C62 C 0.3034(7) 0.2081(8) 0.2285(5) 0.066(4) Uani 1 1 d . B .
H62 H 0.2895 0.1554 0.2368 0.079 Uiso 1 1 calc R . .
C63 C 0.2707(5) 0.2480(6) 0.1876(4) 0.034(2) Uani 1 1 d . . .
C64 C 0.2162(5) 0.2146(6) 0.1501(4) 0.043(3) Uani 1 1 d . A .
C65 C 0.2205(12) 0.0591(15) 0.1772(8) 0.068(4) Uiso 0.552(17) 1 d PDU B 1
H65A H 0.2664 0.0654 0.1910 0.082 Uiso 0.552(17) 1 calc PR B 1
H65B H 0.2126 0.0104 0.1557 0.082 Uiso 0.552(17) 1 calc PR B 1
C66 C 0.1802(13) 0.055(2) 0.2182(9) 0.072(5) Uiso 0.552(17) 1 d PDU B 1
H66A H 0.1825 0.1089 0.2342 0.108 Uiso 0.552(17) 1 calc PR B 1
H66B H 0.1980 0.0117 0.2414 0.108 Uiso 0.552(17) 1 calc PR B 1
H66C H 0.1361 0.0415 0.2033 0.108 Uiso 0.552(17) 1 calc PR B 1
C65' C 0.1786(15) 0.1199(18) 0.2050(9) 0.069(4) Uiso 0.448(17) 1 d PDU B 2
H65C H 0.2039 0.1578 0.2292 0.083 Uiso 0.448(17) 1 calc PR B 2
H65D H 0.1337 0.1260 0.2052 0.083 Uiso 0.448(17) 1 calc PR B 2
C66' C 0.2017(17) 0.0225(18) 0.2163(12) 0.068(5) Uiso 0.448(17) 1 d PDU B 2
H66D H 0.1785 -0.0136 0.1908 0.102 Uiso 0.448(17) 1 calc PR B 2
H66E H 0.1933 0.0051 0.2465 0.102 Uiso 0.448(17) 1 calc PR B 2
H66F H 0.2469 0.0183 0.2183 0.102 Uiso 0.448(17) 1 calc PR B 2
C67 C 0.1393(8) 0.1128(11) 0.1088(6) 0.087(5) Uiso 1 1 d . B .
H67A H 0.1128 0.0693 0.1184 0.105 Uiso 1 1 calc R . .
H67B H 0.1117 0.1602 0.0953 0.105 Uiso 1 1 calc R . .
C68 C 0.1702(11) 0.0781(15) 0.0717(8) 0.134(8) Uiso 1 1 d . . .
H68A H 0.2038 0.1158 0.0679 0.201 Uiso 1 1 calc R B .
H68B H 0.1387 0.0729 0.0415 0.201 Uiso 1 1 calc R . .
H68C H 0.1880 0.0232 0.0818 0.201 Uiso 1 1 calc R . .
C100 C 0.2075(4) 0.4863(6) 0.1945(4) 0.031(2) Uani 1 1 d . A .
H100 H 0.2371 0.4525 0.2158 0.037 Uiso 1 1 calc R . .
Cl1 Cl 0.17801(14) 0.56179(17) 0.01853(10) 0.0522(7) Uani 1 1 d . A .
O10 O 0.2220(3) 0.5052(4) 0.0511(2) 0.0366(15) Uani 1 1 d . . .
O11 O 0.1320(4) 0.5932(6) 0.0450(4) 0.082(3) Uani 1 1 d . . .
O12 O 0.2159(5) 0.6281(6) 0.0064(4) 0.091(4) Uani 1 1 d . . .
O13 O 0.1447(4) 0.5156(5) -0.0227(3) 0.062(2) Uani 1 1 d . . .
Cl2 Cl 0.49034(14) 0.2517(2) 0.38059(14) 0.0652(9) Uani 1 1 d D . .
O14 O 0.5163(10) 0.3233(15) 0.4120(11) 0.086(5) Uiso 0.52(4) 1 d PDU C 1
O14' O 0.5100(12) 0.3401(11) 0.3880(13) 0.082(6) Uiso 0.48(4) 1 d PDU C 2
O15 O 0.4221(4) 0.2475(6) 0.3764(3) 0.067(2) Uani 1 1 d . C .
O16 O 0.5204(5) 0.1893(10) 0.4150(4) 0.111(4) Uani 1 1 d . C .
O17 O 0.5046(5) 0.2353(8) 0.3357(4) 0.087(3) Uani 1 1 d . C .
Cl3 Cl 0.94587(12) 0.60803(17) 0.16790(10) 0.0466(6) Uani 1 1 d . . .
O22 O 0.9080(6) 0.6804(7) 0.1584(4) 0.114(5) Uani 1 1 d . . .
O23 O 0.9299(5) 0.5665(7) 0.2088(4) 0.094(4) Uani 1 1 d . . .
O24 O 1.0120(4) 0.6246(7) 0.1803(4) 0.082(3) Uani 1 1 d . . .
O25 O 0.9299(4) 0.5550(6) 0.1277(3) 0.068(3) Uani 1 1 d . . .
Cl4 Cl 0.04241(16) 0.50529(19) 0.38229(10) 0.0548(7) Uani 1 1 d D . .
O18 O 0.0083(4) 0.5239(5) 0.3343(3) 0.062(2) Uani 1 1 d . D .
O19 O 0.0887(8) 0.4420(10) 0.3857(7) 0.081(4) Uiso 0.50 1 d PDU D 1
O20 O -0.0110(7) 0.4749(10) 0.4017(6) 0.071(4) Uiso 0.50 1 d PDU D 1
O21 O 0.0651(8) 0.5831(9) 0.4048(7) 0.077(5) Uiso 0.50 1 d PDU D 1
O19' O 0.0393(10) 0.4197(9) 0.3971(7) 0.084(4) Uiso 0.50 1 d PDU D 2
O20' O 0.0403(10) 0.5603(12) 0.4201(7) 0.095(5) Uiso 0.50 1 d PDU D 2
O21' O 0.1086(8) 0.5113(13) 0.3765(8) 0.101(5) Uiso 0.50 1 d PDU D 2
Cl5 Cl 0.6308(3) 0.5861(4) 0.3867(2) 0.0717(17) Uiso 0.616(6) 1 d PD E 1
O26 O 0.6392(12) 0.5423(15) 0.3443(7) 0.136(7) Uiso 0.616(6) 1 d PDU E 1
O27 O 0.6612(12) 0.5453(16) 0.4299(7) 0.144(9) Uiso 0.616(6) 1 d PD E 1
O28 O 0.6662(8) 0.6622(10) 0.3888(7) 0.097(6) Uiso 0.616(6) 1 d PD E 1
O29 O 0.5666(7) 0.6085(11) 0.3869(6) 0.088(5) Uiso 0.616(6) 1 d PD E 1
Cl5' Cl 0.5806(4) 0.5236(5) 0.2792(3) 0.058(2) Uiso 0.384(6) 1 d PD E 2
O26' O 0.6447(11) 0.532(2) 0.3094(12) 0.122(8) Uiso 0.384(6) 1 d PDU E 2
O27' O 0.5908(11) 0.5326(15) 0.2304(6) 0.070(7) Uiso 0.384(6) 1 d PD E 2
O28' O 0.5411(10) 0.5952(12) 0.2844(8) 0.062(6) Uiso 0.384(6) 1 d PD E 2
O29' O 0.5520(7) 0.4390(9) 0.2916(5) 0.030(4) Uiso 0.384(6) 1 d PD E 2
C1S C 0.3808(14) 0.807(2) 0.4824(11) 0.194(12) Uiso 1 1 d . . .
H1S1 H 0.3405 0.8183 0.4902 0.291 Uiso 1 1 calc R . .
H1S2 H 0.4052 0.8591 0.4850 0.291 Uiso 1 1 calc R . .
H1S3 H 0.4045 0.7659 0.5044 0.291 Uiso 1 1 calc R . .
N1S N 0.3696(11) 0.7762(13) 0.4347(8) 0.137(7) Uiso 1 1 d . . .
O1S O 0.4117(10) 0.7590(13) 0.4153(7) 0.178(7) Uiso 1 1 d . . .
O2S O 0.3210(9) 0.7406(11) 0.4142(6) 0.145(5) Uiso 1 1 d . . .
N2S N 0.9606(9) 0.3742(13) 0.4586(7) 0.053(5) Uiso 0.50 1 d PD . .
O4S O 0.9635(9) 0.3101(13) 0.4418(7) 0.079(5) Uiso 0.50 1 d PD . .
O3S O 0.9230(11) 0.4225(18) 0.4418(9) 0.117(8) Uiso 0.50 1 d PD . .
C2S C 1.0073(16) 0.3934(18) 0.4999(12) 0.092(10) Uiso 0.50 1 d PD . .
H2S1 H 0.9996 0.3617 0.5268 0.138 Uiso 0.50 1 calc PR . .
H2S2 H 1.0061 0.4532 0.5066 0.138 Uiso 0.50 1 calc PR . .
H2S3 H 1.0488 0.3788 0.4952 0.138 Uiso 0.50 1 calc PR . .

loop_
_atom_site_aniso_label
_atom_site_aniso_U_11
_atom_site_aniso_U_22
_atom_site_aniso_U_33
_atom_site_aniso_U_23
_atom_site_aniso_U_13
_atom_site_aniso_U_12
Yb1 0.0259(2) 0.0226(2) 0.0312(2) -0.00422(16) 0.01000(16) 0.00198(16)
Yb2 0.0356(2) 0.0210(2) 0.0318(2) -0.00342(16) 0.01689(17) -0.00044(17)
N1 0.038(5) 0.058(6) 0.057(6) 0.012(5) -0.003(4) -0.022(5)
N2 0.034(4) 0.033(4) 0.042(5) -0.006(4) 0.019(4) -0.007(4)
N3 0.033(4) 0.020(4) 0.049(5) -0.002(3) 0.024(4) -0.007(3)
N4 0.048(5) 0.027(4) 0.049(5) 0.005(4) 0.024(4) -0.002(4)
N5 0.023(4) 0.029(4) 0.044(5) 0.002(3) 0.013(3) 0.000(3)
N6 0.020(4) 0.024(4) 0.044(5) -0.004(3) 0.010(3) 0.004(3)
N7 0.024(4) 0.037(5) 0.038(4) -0.008(4) 0.010(3) 0.003(3)
N8 0.034(5) 0.081(7) 0.059(6) -0.014(5) 0.019(4) 0.018(5)
N9 0.138(11) 0.067(7) 0.035(5) 0.010(5) 0.043(6) 0.049(7)
N10 0.037(4) 0.024(4) 0.030(4) -0.006(3) 0.017(3) 0.001(3)
N11 0.032(4) 0.024(4) 0.030(4) -0.005(3) 0.008(3) -0.004(3)
N12 0.033(4) 0.024(4) 0.038(4) -0.001(3) 0.018(4) -0.006(3)
N13 0.028(4) 0.027(4) 0.045(5) -0.001(4) 0.010(4) -0.007(3)
N14 0.029(4) 0.023(4) 0.039(4) -0.002(3) 0.015(3) 0.002(3)
N15 0.035(4) 0.023(4) 0.041(4) 0.001(3) 0.012(4) 0.006(3)
O1 0.035(4) 0.035(4) 0.049(4) 0.002(3) 0.003(3) -0.013(3)
O2 0.031(4) 0.058(5) 0.038(4) -0.019(3) 0.011(3) 0.010(3)
O3 0.162(10) 0.026(4) 0.035(4) 0.003(3) 0.027(5) 0.029(5)
O4 0.042(4) 0.027(4) 0.045(4) -0.004(3) 0.015(3) -0.005(3)
O5 0.031(3) 0.028(3) 0.044(4) 0.000(3) 0.018(3) -0.001(3)
O6 0.037(4) 0.022(3) 0.034(3) -0.004(3) 0.016(3) -0.004(3)
O7 0.036(3) 0.022(3) 0.031(3) -0.004(3) 0.014(3) -0.002(3)
C1 0.031(5) 0.022(5) 0.053(6) -0.002(4) 0.020(4) -0.002(4)
C2 0.030(5) 0.019(4) 0.052(6) -0.002(4) 0.024(4) 0.000(4)
C3 0.064(7) 0.025(5) 0.057(7) -0.004(5) 0.020(6) 0.002(5)
C4 0.076(9) 0.023(6) 0.074(9) -0.001(5) 0.018(7) -0.007(5)
C5 0.058(7) 0.025(5) 0.054(7) 0.008(5) 0.020(5) -0.005(5)
C6 0.029(5) 0.029(5) 0.050(6) 0.003(4) 0.021(4) -0.003(4)
C7 0.032(5) 0.023(5) 0.063(7) 0.006(4) 0.021(5) -0.004(4)
C8 0.060(7) 0.020(5) 0.079(8) 0.011(5) 0.018(6) 0.003(5)
C9 0.049(7) 0.039(7) 0.098(10) 0.002(7) 0.015(7) 0.001(6)
C10 0.035(5) 0.018(5) 0.064(7) 0.001(4) 0.021(5) 0.001(4)
C11 0.043(6) 0.032(6) 0.060(7) -0.013(5) 0.012(5) 0.005(5)
C12 0.039(6) 0.039(6) 0.101(10) -0.001(6) 0.022(6) 0.021(5)
C13 0.032(6) 0.048(8) 0.125(12) -0.018(8) 0.008(7) 0.009(6)
C14 0.035(6) 0.049(7) 0.094(10) -0.018(6) 0.029(6) -0.009(5)
C15 0.031(5) 0.045(6) 0.050(6) -0.016(5) 0.013(5) 0.003(5)
C16 0.051(7) 0.042(6) 0.030(5) -0.003(4) 0.008(5) -0.013(5)
C17 0.043(7) 0.073(10) 0.104(11) 0.058(9) -0.013(7) -0.020(7)
C18 0.102(13) 0.057(9) 0.110(14) -0.009(9) 0.003(11) 0.014(9)
C19 0.079(10) 0.094(11) 0.057(8) -0.014(7) 0.036(7) -0.027(8)
C20 0.050(8) 0.075(10) 0.101(11) -0.002(8) 0.025(7) -0.028(7)
C21 0.033(5) 0.026(5) 0.048(6) -0.003(4) 0.020(4) 0.004(4)
C22 0.022(5) 0.042(6) 0.055(6) 0.007(5) 0.004(4) -0.005(4)
C23 0.028(5) 0.048(6) 0.041(6) -0.005(5) -0.004(4) -0.001(5)
C24 0.035(5) 0.035(5) 0.037(5) 0.001(4) 0.013(4) 0.001(4)
C25 0.033(5) 0.040(6) 0.035(5) -0.006(4) 0.005(4) 0.008(4)
C26 0.044(6) 0.073(8) 0.038(6) -0.021(6) 0.001(5) 0.004(6)
C27 0.058(8) 0.083(10) 0.062(8) -0.043(7) 0.014(6) 0.006(7)
C28 0.054(8) 0.084(10) 0.072(9) -0.046(8) 0.023(7) -0.001(7)
C29 0.040(6) 0.044(6) 0.040(6) -0.010(5) 0.014(5) 0.007(5)
C30 0.029(5) 0.045(6) 0.055(7) -0.008(5) 0.013(5) 0.015(5)
C31 0.027(6) 0.175(19) 0.085(10) -0.050(12) 0.008(7) 0.029(9)
C32 0.046(9) 0.17(2) 0.25(3) -0.14(2) 0.031(13) -0.031(12)
C33 0.066(8) 0.095(11) 0.069(9) -0.006(8) 0.048(7) 0.015(8)
C34 0.073(10) 0.123(14) 0.109(13) -0.044(11) 0.052(9) 0.021(10)
C35 0.035(5) 0.026(5) 0.033(5) -0.007(4) 0.011(4) -0.011(4)
C36 0.034(5) 0.025(5) 0.038(5) 0.002(4) 0.013(4) -0.005(4)
C37 0.041(6) 0.029(6) 0.075(8) 0.001(5) 0.024(6) -0.007(5)
C38 0.047(7) 0.024(6) 0.123(11) -0.015(6) 0.029(7) -0.023(5)
C39 0.043(6) 0.026(5) 0.079(8) -0.002(5) 0.032(6) -0.001(4)
C40 0.041(5) 0.022(5) 0.031(5) -0.001(4) 0.012(4) -0.004(4)
C41 0.036(5) 0.025(5) 0.035(5) 0.000(4) 0.014(4) -0.002(4)
C42 0.035(5) 0.036(6) 0.050(6) 0.004(5) 0.013(5) 0.012(5)
C43 0.033(5) 0.027(5) 0.051(6) 0.000(4) 0.015(5) 0.006(4)
C44 0.034(5) 0.017(4) 0.041(5) -0.004(4) 0.019(4) 0.000(4)
C45 0.032(5) 0.030(5) 0.042(5) -0.009(4) 0.017(4) -0.007(4)
C46 0.039(6) 0.039(6) 0.049(6) -0.009(5) 0.017(5) 0.007(5)
C47 0.061(7) 0.048(7) 0.051(7) -0.019(5) 0.027(6) 0.004(6)
C48 0.058(7) 0.046(6) 0.030(5) -0.014(5) 0.018(5) -0.010(5)
C49 0.031(5) 0.039(6) 0.040(6) -0.005(4) 0.018(4) -0.008(4)
C50 0.075(8) 0.031(5) 0.037(6) 0.005(4) 0.027(5) 0.005(5)
C55 0.035(5) 0.036(5) 0.046(6) -0.004(5) 0.019(4) -0.009(4)
C56 0.030(5) 0.045(6) 0.056(7) 0.000(5) 0.009(5) -0.013(5)
C57 0.030(5) 0.046(6) 0.049(6) 0.007(5) -0.006(5) 0.000(5)
C58 0.031(5) 0.028(5) 0.042(5) -0.006(4) 0.011(4) 0.009(4)
C59 0.029(5) 0.030(5) 0.042(5) -0.004(4) 0.011(4) 0.008(4)
C60 0.051(7) 0.044(7) 0.051(7) 0.008(5) 0.004(5) 0.006(5)
C61 0.103(12) 0.069(10) 0.077(10) 0.033(8) -0.010(9) -0.010(9)
C62 0.093(10) 0.043(7) 0.057(8) 0.015(6) 0.010(7) -0.016(7)
C63 0.035(5) 0.028(5) 0.044(6) 0.007(4) 0.021(4) 0.003(4)
C64 0.041(6) 0.012(4) 0.078(8) 0.009(5) 0.019(5) -0.001(4)
C100 0.024(5) 0.027(5) 0.045(6) -0.002(4) 0.016(4) 0.003(4)
Cl1 0.0558(17) 0.0371(14) 0.0520(16) 0.0100(12) -0.0094(13) -0.0056(13)
O10 0.036(4) 0.035(4) 0.038(4) 0.010(3) 0.009(3) 0.002(3)
O11 0.056(6) 0.073(6) 0.103(8) -0.029(6) -0.008(5) 0.029(5)
O12 0.098(8) 0.069(6) 0.081(7) 0.043(5) -0.024(6) -0.039(6)
O13 0.081(6) 0.058(5) 0.037(4) 0.003(4) -0.002(4) -0.017(5)
Cl2 0.0358(15) 0.061(2) 0.097(3) -0.0120(18) 0.0115(16) 0.0116(14)
O15 0.038(4) 0.069(6) 0.095(7) -0.003(5) 0.019(4) 0.012(4)
O16 0.051(6) 0.175(13) 0.104(9) 0.029(8) 0.013(6) 0.033(7)
O17 0.062(6) 0.119(9) 0.086(7) 0.006(6) 0.030(5) 0.019(6)
Cl3 0.0377(13) 0.0434(15) 0.0569(16) -0.0170(13) 0.0078(12) 0.0089(12)
O22 0.132(10) 0.092(8) 0.097(8) -0.033(6) -0.013(7) 0.082(8)
O23 0.109(8) 0.106(8) 0.085(7) -0.026(6) 0.058(7) -0.043(7)
O24 0.061(6) 0.090(7) 0.084(7) 0.028(6) -0.003(5) -0.027(5)
O25 0.043(5) 0.095(7) 0.070(6) -0.037(5) 0.022(4) -0.006(5)
Cl4 0.073(2) 0.0483(16) 0.0478(16) -0.0012(13) 0.0240(14) -0.0105(14)
O18 0.071(6) 0.061(5) 0.062(5) 0.003(4) 0.029(5) 0.007(4)

loop_
_atom_type_symbol
_atom_type_description
_atom_type_scat_dispersion_real
_atom_type_scat_dispersion_imag
_atom_type_scat_source
C C 0.0033 0.0016 'International Tables Vol C Tables 4.2.6.8 and 6.1.1.4'
H H 0.0000 0.0000 'International Tables Vol C Tables 4.2.6.8 and 6.1.1.4'
N N 0.0061 0.0033 'International Tables Vol C Tables 4.2.6.8 and 6.1.1.4'
O O 0.0106 0.0060 'International Tables Vol C Tables 4.2.6.8 and 6.1.1.4'
Cl Cl 0.1484 0.1585 'International Tables Vol C Tables 4.2.6.8 and 6.1.1.4'
Yb Yb -0.3850 5.5486 'International Tables Vol C Tables 4.2.6.8 and 6.1.1.4'

loop_
_geom_angle_atom_site_label_1
_geom_angle_atom_site_label_2
_geom_angle_atom_site_label_3
_geom_angle
_geom_angle_site_symmetry_1
_geom_angle_site_symmetry_3
_geom_angle_publ_flag
O2 Yb1 O7 145.6(2) . . ?
O2 Yb1 O4 95.8(3) . . ?
O7 Yb1 O4 99.8(2) . . ?
O2 Yb1 O10 93.5(3) . . ?
O7 Yb1 O10 88.7(2) . . ?
O4 Yb1 O10 149.1(2) . . ?
O2 Yb1 N15 78.2(3) . . ?
O7 Yb1 N15 80.8(2) . . ?
O4 Yb1 N15 65.5(3) . . ?
O10 Yb1 N15 145.4(2) . . ?
O2 Yb1 N7 65.6(2) . . ?
O7 Yb1 N7 148.0(2) . . ?
O4 Yb1 N7 77.2(3) . . ?
O10 Yb1 N7 79.9(3) . . ?
N15 Yb1 N7 124.2(3) . . ?
O2 Yb1 N6 131.1(2) . . ?
O7 Yb1 N6 82.9(2) . . ?
O4 Yb1 N6 73.8(2) . . ?
O10 Yb1 N6 77.9(2) . . ?
N15 Yb1 N6 132.3(3) . . ?
N7 Yb1 N6 65.6(2) . . ?
O2 Yb1 N14 71.8(2) . . ?
O7 Yb1 N14 75.0(2) . . ?
O4 Yb1 N14 131.6(2) . . ?
O10 Yb1 N14 79.3(2) . . ?
N15 Yb1 N14 66.2(2) . . ?
N7 Yb1 N14 130.8(2) . . ?
N6 Yb1 N14 148.4(2) . . ?
O2 Yb1 C30 17.9(3) . . ?
O7 Yb1 C30 162.8(2) . . ?
O4 Yb1 C30 90.9(3) . . ?
O10 Yb1 C30 89.0(3) . . ?
N15 Yb1 C30 91.6(3) . . ?
N7 Yb1 C30 47.7(3) . . ?
N6 Yb1 C30 113.3(3) . . ?
N14 Yb1 C30 87.9(2) . . ?
O2 Yb1 C64 91.3(3) . . ?
O7 Yb1 C64 94.1(3) . . ?
O4 Yb1 C64 18.2(3) . . ?
O10 Yb1 C64 167.2(3) . . ?
N15 Yb1 C64 47.4(3) . . ?
N7 Yb1 C64 91.3(3) . . ?
N6 Yb1 C64 90.0(3) . . ?
N14 Yb1 C64 113.5(3) . . ?
C30 Yb1 C64 91.9(3) . . ?
O3 Yb2 O1 94.9(3) . . ?
O3 Yb2 O6 146.6(2) . . ?
O1 Yb2 O6 98.3(2) . . ?
O3 Yb2 O5 97.4(3) . . ?
O1 Yb2 O5 144.9(2) . . ?
O6 Yb2 O5 89.2(2) . . ?
O3 Yb2 N10 65.4(3) . . ?
O1 Yb2 N10 77.8(3) . . ?
O6 Yb2 N10 147.6(2) . . ?
O5 Yb2 N10 77.7(2) . . ?
O3 Yb2 N2 74.9(3) . . ?
O1 Yb2 N2 66.0(3) . . ?
O6 Yb2 N2 82.7(2) . . ?
O5 Yb2 N2 149.1(2) . . ?
N10 Yb2 N2 122.7(3) . . ?
O3 Yb2 N11 131.5(2) . . ?
O1 Yb2 N11 72.5(2) . . ?
O6 Yb2 N11 81.8(2) . . ?
O5 Yb2 N11 74.8(2) . . ?
N10 Yb2 N11 66.3(2) . . ?
N2 Yb2 N11 132.6(2) . . ?
O3 Yb2 N3 73.1(3) . . ?
O1 Yb2 N3 130.4(2) . . ?
O6 Yb2 N3 75.0(2) . . ?
O5 Yb2 N3 84.6(2) . . ?
N10 Yb2 N3 131.8(2) . . ?
N2 Yb2 N3 64.5(2) . . ?
N11 Yb2 N3 149.1(2) . . ?
O3 Yb2 C16 91.6(3) . . ?
O1 Yb2 C16 18.7(3) . . ?
O6 Yb2 C16 91.3(2) . . ?
O5 Yb2 C16 162.9(3) . . ?
N10 Yb2 C16 93.1(3) . . ?
N2 Yb2 C16 47.6(3) . . ?
N11 Yb2 C16 88.3(3) . . ?
N3 Yb2 C16 112.0(3) . . ?
O3 Yb2 C50 18.1(3) . . ?
O1 Yb2 C50 90.5(3) . . ?
O6 Yb2 C50 164.2(2) . . ?
O5 Yb2 C50 91.1(3) . . ?
N10 Yb2 C50 47.3(3) . . ?
N2 Yb2 C50 89.0(3) . . ?
N11 Yb2 C50 113.6(2) . . ?
N3 Yb2 C50 89.2(3) . . ?
C16 Yb2 C50 93.0(3) . . ?
C16 N1 C19 128.3(11) . . ?
C16 N1 C17 113.6(10) . . ?
C19 N1 C17 118.0(10) . . ?
C11 N2 C15 119.3(9) . . ?
C11 N2 Yb2 121.4(7) . . ?
C15 N2 Yb2 117.2(6) . . ?
C10 N3 N4 105.6(7) . . ?
C10 N3 Yb2 114.9(6) . . ?
N4 N3 Yb2 138.9(6) . . ?
C8 N4 N3 109.9(8) . . ?
C8 N4 C7 125.1(8) . . ?
N3 N4 C7 124.7(8) . . ?
C22 N5 N6 110.1(8) . . ?
C22 N5 C21 126.7(8) . . ?
N6 N5 C21 122.6(7) . . ?
C24 N6 N5 103.9(7) . . ?
C24 N6 Yb1 118.5(6) . . ?
N5 N6 Yb1 137.1(6) . . ?
C25 N7 C29 119.3(8) . . ?
C25 N7 Yb1 121.2(6) . . ?
C29 N7 Yb1 117.7(6) . . ?
C30 N8 C31 116.8(10) . . ?
C30 N8 C33 126.9(10) . . ?
C31 N8 C33 116.2(10) . . ?
C50 N9 C51 116.6(11) . . ?
C50 N9 C53' 121.4(15) . . ?
C51 N9 C53' 108.6(16) . . ?
C50 N9 C53 125.4(12) . . ?
C51 N9 C53 116.4(13) . . ?
C53' N9 C53 48.2(14) . . ?
C45 N10 C49 119.0(8) . . ?
C45 N10 Yb2 121.6(6) . . ?
C49 N10 Yb2 119.4(6) . . ?
C44 N11 N12 104.3(7) . . ?
C44 N11 Yb2 115.8(6) . . ?
N12 N11 Yb2 139.8(5) . . ?
N11 N12 C42 111.4(8) . . ?
N11 N12 C41 122.7(7) . . ?
C42 N12 C41 125.7(8) . . ?
C56 N13 N14 111.8(8) . . ?
C56 N13 C55 125.5(8) . . ?
N14 N13 C55 122.7(7) . . ?
C58 N14 N13 103.7(7) . . ?
C58 N14 Yb1 114.2(6) . . ?
N13 N14 Yb1 141.8(6) . . ?
C59 N15 C63 119.5(8) . . ?
C59 N15 Yb1 122.1(6) . . ?
C63 N15 Yb1 118.3(6) . . ?
C64 N16 C67 118.4(13) . . ?
C64 N16 C65 128.0(15) . . ?
C67 N16 C65 105.4(15) . . ?
C64 N16 C65' 113.4(16) . . ?
C67 N16 C65' 117.8(16) . . ?
C65 N16 C65' 62.2(15) . . ?
C16 O1 Yb2 126.3(7) . . ?
C30 O2 Yb1 128.5(6) . . ?
C50 O3 Yb2 129.0(7) . . ?
C64 O4 Yb1 127.8(6) . . ?
C100 O6 Yb2 138.3(6) . . ?
C100 O7 Yb1 139.8(6) . . ?
C6 C1 C2 121.5(9) . . ?
C6 C1 H1 119.3 . . ?
C2 C1 H1 119.3 . . ?
C3 C2 C1 118.2(9) . . ?
C3 C2 C21 122.8(9) . . ?
C1 C2 C21 119.0(8) . . ?
C4 C3 C2 121.2(11) . . ?
C4 C3 H3 119.4 . . ?
C2 C3 H3 119.4 . . ?
C3 C4 C5 119.8(10) . . ?
C3 C4 H4 120.1 . . ?
C5 C4 H4 120.1 . . ?
C6 C5 C4 120.8(10) . . ?
C6 C5 H5 119.6 . . ?
C4 C5 H5 119.6 . . ?
C5 C6 C1 118.4(10) . . ?
C5 C6 C7 120.7(9) . . ?
C1 C6 C7 120.9(8) . . ?
N4 C7 C6 113.0(8) . . ?
N4 C7 H7A 109.0 . . ?
C6 C7 H7A 109.0 . . ?
N4 C7 H7B 109.0 . . ?
C6 C7 H7B 109.0 . . ?
H7A C7 H7B 107.8 . . ?
N4 C8 C9 108.7(10) . . ?
N4 C8 H8 125.7 . . ?
C9 C8 H8 125.7 . . ?
C8 C9 C10 105.0(10) . . ?
C8 C9 H9 127.5 . . ?
C10 C9 H9 127.5 . . ?
N3 C10 C9 110.8(9) . . ?
N3 C10 C11 120.3(8) . . ?
C9 C10 C11 128.9(10) . . ?
N2 C11 C12 122.8(10) . . ?
N2 C11 C10 116.5(9) . . ?
C12 C11 C10 120.7(10) . . ?
C11 C12 C13 117.7(11) . . ?
C11 C12 H12 121.1 . . ?
C13 C12 H12 121.1 . . ?
C14 C13 C12 119.3(11) . . ?
C14 C13 H13 120.4 . . ?
C12 C13 H13 120.4 . . ?
C15 C14 C13 119.4(11) . . ?
C15 C14 H14 120.3 . . ?
C13 C14 H14 120.3 . . ?
C14 C15 N2 121.4(11) . . ?
C14 C15 C16 128.1(10) . . ?
N2 C15 C16 110.2(8) . . ?
O1 C16 N1 120.8(10) . . ?
O1 C16 C15 117.2(9) . . ?
N1 C16 C15 122.0(10) . . ?
O1 C16 Yb2 35.1(5) . . ?
N1 C16 Yb2 152.3(8) . . ?
C15 C16 Yb2 83.9(6) . . ?
N1 C17 C18 114.4(11) . . ?
N1 C17 H17A 108.7 . . ?
C18 C17 H17A 108.7 . . ?
N1 C17 H17B 108.7 . . ?
C18 C17 H17B 108.7 . . ?
H17A C17 H17B 107.6 . . ?
C17 C18 H18A 109.5 . . ?
C17 C18 H18B 109.5 . . ?
H18A C18 H18B 109.5 . . ?
C17 C18 H18C 109.5 . . ?
H18A C18 H18C 109.5 . . ?
H18B C18 H18C 109.5 . . ?
N1 C19 C20 111.1(11) . . ?
N1 C19 H19A 109.4 . . ?
C20 C19 H19A 109.4 . . ?
N1 C19 H19B 109.4 . . ?
C20 C19 H19B 109.4 . . ?
H19A C19 H19B 108.0 . . ?
C19 C20 H20A 109.5 . . ?
C19 C20 H20B 109.5 . . ?
H20A C20 H20B 109.5 . . ?
C19 C20 H20C 109.5 . . ?
H20A C20 H20C 109.5 . . ?
H20B C20 H20C 109.5 . . ?
N5 C21 C2 112.2(7) . . ?
N5 C21 H21A 109.2 . . ?
C2 C21 H21A 109.2 . . ?
N5 C21 H21B 109.2 . . ?
C2 C21 H21B 109.2 . . ?
H21A C21 H21B 107.9 . . ?
N5 C22 C23 108.8(8) . . ?
N5 C22 H22 125.6 . . ?
C23 C22 H22 125.6 . . ?
C22 C23 C24 104.3(9) . . ?
C22 C23 H23 127.9 . . ?
C24 C23 H23 127.9 . . ?
N6 C24 C23 112.8(9) . . ?
N6 C24 C25 117.6(8) . . ?
C23 C24 C25 129.6(9) . . ?
N7 C25 C26 122.5(9) . . ?
N7 C25 C24 115.7(8) . . ?
C26 C25 C24 121.8(9) . . ?
C25 C26 C27 117.6(10) . . ?
C25 C26 H26 121.2 . . ?
C27 C26 H26 121.2 . . ?
C28 C27 C26 119.7(11) . . ?
C28 C27 H27 120.2 . . ?
C26 C27 H27 120.2 . . ?
C27 C28 C29 120.5(11) . . ?
C27 C28 H28 119.7 . . ?
C29 C28 H28 119.7 . . ?
N7 C29 C28 120.4(10) . . ?
N7 C29 C30 110.1(8) . . ?
C28 C29 C30 129.5(10) . . ?
O2 C30 N8 119.1(10) . . ?
O2 C30 C29 116.0(8) . . ?
N8 C30 C29 124.7(9) . . ?
O2 C30 Yb1 33.6(4) . . ?
N8 C30 Yb1 151.0(8) . . ?
C29 C30 Yb1 82.9(5) . . ?
N8 C31 C32 113.0(16) . . ?
N8 C31 H31A 109.0 . . ?
C32 C31 H31A 109.0 . . ?
N8 C31 H31B 109.0 . . ?
C32 C31 H31B 109.0 . . ?
H31A C31 H31B 107.8 . . ?
C31 C32 H32A 109.5 . . ?
C31 C32 H32B 109.5 . . ?
H32A C32 H32B 109.5 . . ?
C31 C32 H32C 109.5 . . ?
H32A C32 H32C 109.5 . . ?
H32B C32 H32C 109.5 . . ?
N8 C33 C34 109.8(12) . . ?
N8 C33 H33A 109.7 . . ?
C34 C33 H33A 109.7 . . ?
N8 C33 H33B 109.7 . . ?
C34 C33 H33B 109.7 . . ?
H33A C33 H33B 108.2 . . ?
C33 C34 H34A 109.5 . . ?
C33 C34 H34B 109.5 . . ?
H34A C34 H34B 109.5 . . ?
C33 C34 H34C 109.5 . . ?
H34A C34 H34C 109.5 . . ?
H34B C34 H34C 109.5 . . ?
C40 C35 C36 122.9(9) . . ?
C40 C35 H35 118.5 . . ?
C36 C35 H35 118.5 . . ?
C37 C36 C35 119.1(9) . . ?
C37 C36 C55 120.4(8) . . ?
C35 C36 C55 120.4(8) . . ?
C36 C37 C38 118.9(9) . . ?
C36 C37 H37 120.6 . . ?
C38 C37 H37 120.6 . . ?
C39 C38 C37 120.1(9) . . ?
C39 C38 H38 120.0 . . ?
C37 C38 H38 120.0 . . ?
C38 C39 C40 121.4(10) . . ?
C38 C39 H39 119.3 . . ?
C40 C39 H39 119.3 . . ?
C35 C40 C39 117.5(9) . . ?
C35 C40 C41 120.7(8) . . ?
C39 C40 C41 121.6(8) . . ?
N12 C41 C40 113.5(7) . . ?
N12 C41 H41A 108.9 . . ?
C40 C41 H41A 108.9 . . ?
N12 C41 H41B 108.9 . . ?
C40 C41 H41B 108.9 . . ?
H41A C41 H41B 107.7 . . ?
C43 C42 N12 107.8(9) . . ?
C43 C42 H42 126.1 . . ?
N12 C42 H42 126.1 . . ?
C42 C43 C44 104.7(8) . . ?
C42 C43 H43 127.6 . . ?
C44 C43 H43 127.6 . . ?
N11 C44 C43 111.7(8) . . ?
N11 C44 C45 120.2(8) . . ?
C43 C44 C45 128.1(8) . . ?
N10 C45 C46 120.7(9) . . ?
N10 C45 C44 116.1(8) . . ?
C46 C45 C44 123.1(9) . . ?
C47 C46 C45 119.8(10) . . ?
C47 C46 H46 120.1 . . ?
C45 C46 H46 120.1 . . ?
C46 C47 C48 120.3(10) . . ?
C46 C47 H47 119.8 . . ?
C48 C47 H47 119.8 . . ?
C49 C48 C47 118.1(10) . . ?
C49 C48 H48 121.0 . . ?
C47 C48 H48 121.0 . . ?
N10 C49 C48 122.0(10) . . ?
N10 C49 C50 110.0(8) . . ?
C48 C49 C50 128.0(9) . . ?
O3 C50 N9 118.9(10) . . ?
O3 C50 C49 116.2(9) . . ?
N9 C50 C49 124.8(9) . . ?
O3 C50 Yb2 33.0(5) . . ?
N9 C50 Yb2 151.9(8) . . ?
C49 C50 Yb2 83.3(6) . . ?
C52 C51 N9 107.2(17) . . ?
C52 C51 H51A 110.3 . . ?
N9 C51 H51A 110.3 . . ?
C52 C51 H51B 110.3 . . ?
N9 C51 H51B 110.3 . . ?
H51A C51 H51B 108.5 . . ?
C51 C52 H52A 109.5 . . ?
C51 C52 H52B 109.5 . . ?
H52A C52 H52B 109.5 . . ?
C51 C52 H52C 109.5 . . ?
H52A C52 H52C 109.5 . . ?
H52B C52 H52C 109.5 . . ?
C54 C53 N9 109.5(14) . . ?
C54 C53 H53A 109.8 . . ?
N9 C53 H53A 109.8 . . ?
C54 C53 H53B 109.8 . . ?
N9 C53 H53B 109.8 . . ?
H53A C53 H53B 108.2 . . ?
C53' C54' H54D 109.5 . . ?
C53' C54' H54E 109.5 . . ?
H54D C54' H54E 109.5 . . ?
C53' C54' H54F 109.5 . . ?
H54D C54' H54F 109.5 . . ?
H54E C54' H54F 109.5 . . ?
C54' C53' N9 103(2) . . ?
C54' C53' H53C 111.1 . . ?
N9 C53' H53C 111.1 . . ?
C54' C53' H53D 111.1 . . ?
N9 C53' H53D 111.1 . . ?
H53C C53' H53D 109.1 . . ?
N13 C55 C36 112.1(8) . . ?
N13 C55 H55A 109.2 . . ?
C36 C55 H55A 109.2 . . ?
N13 C55 H55B 109.2 . . ?
C36 C55 H55B 109.2 . . ?
H55A C55 H55B 107.9 . . ?
N13 C56 C57 108.2(9) . . ?
N13 C56 H56 125.9 . . ?
C57 C56 H56 125.9 . . ?
C56 C57 C58 105.0(9) . . ?
C56 C57 H57 127.5 . . ?
C58 C57 H57 127.5 . . ?
N14 C58 C57 111.4(9) . . ?
N14 C58 C59 120.5(8) . . ?
C57 C58 C59 128.1(9) . . ?
N15 C59 C60 122.0(10) . . ?
N15 C59 C58 116.8(8) . . ?
C60 C59 C58 121.1(9) . . ?
C61 C60 C59 118.2(12) . . ?
C61 C60 H60 120.9 . . ?
C59 C60 H60 120.9 . . ?
C60 C61 C62 119.8(13) . . ?
C60 C61 H61 120.1 . . ?
C62 C61 H61 120.1 . . ?
C63 C62 C61 120.0(11) . . ?
C63 C62 H62 120.0 . . ?
C61 C62 H62 120.0 . . ?
N15 C63 C62 120.4(10) . . ?
N15 C63 C64 111.7(8) . . ?
C62 C63 C64 127.5(10) . . ?
O4 C64 N16 118.8(11) . . ?
O4 C64 C63 116.5(8) . . ?
N16 C64 C63 124.6(11) . . ?
O4 C64 Yb1 34.1(4) . . ?
N16 C64 Yb1 152.9(10) . . ?
C63 C64 Yb1 82.5(5) . . ?
N16 C65 C66 97.0(16) . . ?
N16 C65 H65A 112.4 . . ?
C66 C65 H65A 112.4 . . ?
N16 C65 H65B 112.4 . . ?
C66 C65 H65B 112.4 . . ?
H65A C65 H65B 109.9 . . ?
C66' C65' N16 106.4(19) . . ?
C66' C65' H65C 110.4 . . ?
N16 C65' H65C 110.4 . . ?
C66' C65' H65D 110.4 . . ?
N16 C65' H65D 110.4 . . ?
H65C C65' H65D 108.6 . . ?
C65' C66' H66D 109.5 . . ?
C65' C66' H66E 109.5 . . ?
H66D C66' H66E 109.5 . . ?
C65' C66' H66F 109.5 . . ?
H66D C66' H66F 109.5 . . ?
H66E C66' H66F 109.5 . . ?
C68 C67 N16 110.1(15) . . ?
C68 C67 H67A 109.6 . . ?
N16 C67 H67A 109.6 . . ?
C68 C67 H67B 109.6 . . ?
N16 C67 H67B 109.6 . . ?
H67A C67 H67B 108.1 . . ?
C67 C68 H68A 109.5 . . ?
C67 C68 H68B 109.5 . . ?
H68A C68 H68B 109.5 . . ?
C67 C68 H68C 109.5 . . ?
H68A C68 H68C 109.5 . . ?
H68B C68 H68C 109.5 . . ?
O7 C100 O6 125.1(9) . . ?
O7 C100 H100 117.5 . . ?
O6 C100 H100 117.5 . . ?
O12 Cl1 O13 112.3(6) . . ?
O12 Cl1 O10 106.5(5) . . ?
O13 Cl1 O10 109.4(5) . . ?
O12 Cl1 O11 112.1(7) . . ?
O13 Cl1 O11 109.4(6) . . ?
O10 Cl1 O11 107.0(5) . . ?
Cl1 O10 Yb1 145.9(4) . . ?
O17 Cl2 O16 109.7(7) . . ?
O17 Cl2 O15 110.9(6) . . ?
O16 Cl2 O15 107.8(6) . . ?
O17 Cl2 O14' 100.8(15) . . ?
O16 Cl2 O14' 119.5(15) . . ?
O15 Cl2 O14' 108.0(10) . . ?
O17 Cl2 O14 124.3(13) . . ?
O16 Cl2 O14 93.9(14) . . ?
O15 Cl2 O14 108.2(10) . . ?
O14' Cl2 O14 28.4(11) . . ?
O22 Cl3 O25 108.4(6) . . ?
O22 Cl3 O24 114.0(8) . . ?
O25 Cl3 O24 110.5(6) . . ?
O22 Cl3 O23 106.6(8) . . ?
O25 Cl3 O23 109.4(6) . . ?
O24 Cl3 O23 107.7(6) . . ?
O20' Cl4 O19 123.1(13) . . ?
O20' Cl4 O21 35.1(9) . . ?
O19 Cl4 O21 115.3(9) . . ?
O20' Cl4 O18 120.9(10) . . ?
O19 Cl4 O18 114.1(9) . . ?
O21 Cl4 O18 107.4(9) . . ?
O20' Cl4 O19' 110.4(10) . . ?
O19 Cl4 O19' 52.0(9) . . ?
O21 Cl4 O19' 136.4(12) . . ?
O18 Cl4 O19' 115.7(9) . . ?
O20' Cl4 O20 74.6(10) . . ?
O19 Cl4 O20 110.4(9) . . ?
O21 Cl4 O20 109.0(8) . . ?
O18 Cl4 O20 99.5(8) . . ?
O19' Cl4 O20 58.8(9) . . ?
O20' Cl4 O21' 105.2(10) . . ?
O19 Cl4 O21' 50.5(10) . . ?
O21 Cl4 O21' 76.1(10) . . ?
O18 Cl4 O21' 99.4(10) . . ?
O19' Cl4 O21' 102.2(9) . . ?
O20 Cl4 O21' 157.8(11) . . ?
O27 Cl5 O28 102.8(14) . . ?
O27 Cl5 O29 110.7(13) . . ?
O28 Cl5 O29 107.5(11) . . ?
O27 Cl5 O26 113.1(16) . . ?
O28 Cl5 O26 105.5(13) . . ?
O29 Cl5 O26 116.1(13) . . ?
O28' Cl5' O26' 111.5(19) . . ?
O28' Cl5' O27' 104.5(14) . . ?
O26' Cl5' O27' 102.5(19) . . ?
O28' Cl5' O29' 112.0(12) . . ?
O26' Cl5' O29' 108.6(17) . . ?
O27' Cl5' O29' 117.4(12) . . ?
N1S C1S H1S1 109.5 . . ?
N1S C1S H1S2 109.5 . . ?
H1S1 C1S H1S2 109.5 . . ?
N1S C1S H1S3 109.5 . . ?
H1S1 C1S H1S3 109.5 . . ?
H1S2 C1S H1S3 109.5 . . ?
O1S N1S O2S 109(2) . . ?
O1S N1S C1S 124(3) . . ?
O2S N1S C1S 124(3) . . ?
O4S N2S O3S 122(3) . . ?
O4S N2S C2S 117(2) . . ?
O3S N2S C2S 121(2) . . ?
N2S C2S H2S1 109.5 . . ?
N2S C2S H2S2 109.5 . . ?
H2S1 C2S H2S2 109.5 . . ?
N2S C2S H2S3 109.5 . . ?
H2S1 C2S H2S3 109.5 . . ?
H2S2 C2S H2S3 109.5 . . ?

loop_
_geom_bond_atom_site_label_1
_geom_bond_atom_site_label_2
_geom_bond_distance
_geom_bond_site_symmetry_2
_geom_bond_publ_flag
Yb1 O2 2.216(6) . ?
Yb1 O7 2.221(6) . ?
Yb1 O4 2.228(6) . ?
Yb1 O10 2.276(6) . ?
Yb1 N15 2.437(8) . ?
Yb1 N7 2.451(7) . ?
Yb1 N6 2.513(7) . ?
Yb1 N14 2.608(7) . ?
Yb1 C30 3.133(9) . ?
Yb1 C64 3.144(9) . ?
Yb2 O3 2.200(7) . ?
Yb2 O1 2.224(6) . ?
Yb2 O6 2.229(6) . ?
Yb2 O5 2.287(6) . ?
Yb2 N10 2.444(7) . ?
Yb2 N2 2.474(8) . ?
Yb2 N11 2.533(7) . ?
Yb2 N3 2.617(7) . ?
Yb2 C16 3.121(11) . ?
Yb2 C50 3.143(10) . ?
N1 C16 1.333(13) . ?
N1 C19 1.457(16) . ?
N1 C17 1.509(17) . ?
N2 C11 1.331(13) . ?
N2 C15 1.349(13) . ?
N3 C10 1.328(12) . ?
N3 N4 1.366(10) . ?
N4 C8 1.336(13) . ?
N4 C7 1.455(12) . ?
N5 C22 1.345(12) . ?
N5 N6 1.370(10) . ?
N5 C21 1.433(12) . ?
N6 C24 1.335(12) . ?
N7 C25 1.339(12) . ?
N7 C29 1.351(12) . ?
N8 C30 1.335(13) . ?
N8 C31 1.425(16) . ?
N8 C33 1.465(14) . ?
N9 C50 1.301(14) . ?
N9 C51 1.53(2) . ?
N9 C53' 1.57(2) . ?
N9 C53 1.574(19) . ?
N10 C45 1.332(12) . ?
N10 C49 1.350(12) . ?
N11 C44 1.343(11) . ?
N11 N12 1.346(10) . ?
N12 C42 1.363(12) . ?
N12 C41 1.452(11) . ?
N13 C56 1.332(12) . ?
N13 N14 1.346(10) . ?
N13 C55 1.468(12) . ?
N14 C58 1.340(12) . ?
N15 C59 1.340(12) . ?
N15 C63 1.342(12) . ?
N16 C64 1.288(16) . ?
N16 C67 1.495(19) . ?
N16 C65 1.56(2) . ?
N16 C65' 1.62(2) . ?
O1 C16 1.239(12) . ?
O2 C30 1.229(12) . ?
O3 C50 1.254(12) . ?
O4 C64 1.240(12) . ?
O6 C100 1.268(10) . ?
O7 C100 1.225(11) . ?
C1 C6 1.384(13) . ?
C1 C2 1.390(14) . ?
C1 H1 0.9300 . ?
C2 C3 1.383(13) . ?
C2 C21 1.519(13) . ?
C3 C4 1.358(15) . ?
C3 H3 0.9300 . ?
C4 C5 1.388(16) . ?
C4 H4 0.9300 . ?
C5 C6 1.376(14) . ?
C5 H5 0.9300 . ?
C6 C7 1.487(14) . ?
C7 H7A 0.9700 . ?
C7 H7B 0.9700 . ?
C8 C9 1.358(16) . ?
C8 H8 0.9300 . ?
C9 C10 1.388(15) . ?
C9 H9 0.9300 . ?
C10 C11 1.454(14) . ?
C11 C12 1.366(15) . ?
C12 C13 1.391(17) . ?
C12 H12 0.9300 . ?
C13 C14 1.388(18) . ?
C13 H13 0.9300 . ?
C14 C15 1.349(15) . ?
C14 H14 0.9300 . ?
C15 C16 1.496(15) . ?
C17 C18 1.53(2) . ?
C17 H17A 0.9700 . ?
C17 H17B 0.9700 . ?
C18 H18A 0.9600 . ?
C18 H18B 0.9600 . ?
C18 H18C 0.9600 . ?
C19 C20 1.521(18) . ?
C19 H19A 0.9700 . ?
C19 H19B 0.9700 . ?
C20 H20A 0.9600 . ?
C20 H20B 0.9600 . ?
C20 H20C 0.9600 . ?
C21 H21A 0.9700 . ?
C21 H21B 0.9700 . ?
C22 C23 1.358(15) . ?
C22 H22 0.9300 . ?
C23 C24 1.371(13) . ?
C23 H23 0.9300 . ?
C24 C25 1.475(13) . ?
C25 C26 1.389(14) . ?
C26 C27 1.397(16) . ?
C26 H26 0.9300 . ?
C27 C28 1.347(17) . ?
C27 H27 0.9300 . ?
C28 C29 1.389(15) . ?
C28 H28 0.9300 . ?
C29 C30 1.506(14) . ?
C31 C32 1.49(3) . ?
C31 H31A 0.9700 . ?
C31 H31B 0.9700 . ?
C32 H32A 0.9600 . ?
C32 H32B 0.9600 . ?
C32 H32C 0.9600 . ?
C33 C34 1.57(2) . ?
C33 H33A 0.9700 . ?
C33 H33B 0.9700 . ?
C34 H34A 0.9600 . ?
C34 H34B 0.9600 . ?
C34 H34C 0.9600 . ?
C35 C40 1.366(13) . ?
C35 C36 1.389(12) . ?
C35 H35 0.9300 . ?
C36 C37 1.374(13) . ?
C36 C55 1.517(13) . ?
C37 C38 1.428(16) . ?
C37 H37 0.9300 . ?
C38 C39 1.352(14) . ?
C38 H38 0.9300 . ?
C39 C40 1.403(13) . ?
C39 H39 0.9300 . ?
C40 C41 1.502(13) . ?
C41 H41A 0.9700 . ?
C41 H41B 0.9700 . ?
C42 C43 1.349(14) . ?
C42 H42 0.9300 . ?
C43 C44 1.398(13) . ?
C43 H43 0.9300 . ?
C44 C45 1.460(13) . ?
C45 C46 1.380(13) . ?
C46 C47 1.340(15) . ?
C46 H46 0.9300 . ?
C47 C48 1.373(16) . ?
C47 H47 0.9300 . ?
C48 C49 1.363(14) . ?
C48 H48 0.9300 . ?
C49 C50 1.496(14) . ?
C51 C52 1.42(2) . ?
C51 H51A 0.9700 . ?
C51 H51B 0.9700 . ?
C52 H52A 0.9600 . ?
C52 H52B 0.9600 . ?
C52 H52C 0.9600 . ?
C54 C53 1.49(2) . ?
C54 H54A 0.9600 . ?
C54 H54B 0.9600 . ?
C54 H54C 0.9600 . ?
C53 H53A 0.9700 . ?
C53 H53B 0.9700 . ?
C54' C53' 1.49(2) . ?
C54' H54D 0.9600 . ?
C54' H54E 0.9600 . ?
C54' H54F 0.9600 . ?
C53' H53C 0.9700 . ?
C53' H53D 0.9700 . ?
C55 H55A 0.9700 . ?
C55 H55B 0.9700 . ?
C56 C57 1.339(15) . ?
C56 H56 0.9300 . ?
C57 C58 1.382(14) . ?
C57 H57 0.9300 . ?
C58 C59 1.473(14) . ?
C59 C60 1.366(14) . ?
C60 C61 1.363(18) . ?
C60 H60 0.9300 . ?
C61 C62 1.369(19) . ?
C61 H61 0.9300 . ?
C62 C63 1.358(15) . ?
C62 H62 0.9300 . ?
C63 C64 1.475(15) . ?
C65 C66 1.61(3) . ?
C65 H65A 0.9700 . ?
C65 H65B 0.9700 . ?
C66 H66A 0.9600 . ?
C66 H66B 0.9600 . ?
C66 H66C 0.9600 . ?
C65' C66' 1.62(3) . ?
C65' H65C 0.9700 . ?
C65' H65D 0.9700 . ?
C66' H66D 0.9600 . ?
C66' H66E 0.9600 . ?
C66' H66F 0.9600 . ?
C67 C68 1.48(2) . ?
C67 H67A 0.9700 . ?
C67 H67B 0.9700 . ?
C68 H68A 0.9600 . ?
C68 H68B 0.9600 . ?
C68 H68C 0.9600 . ?
C100 H100 0.9300 . ?
Cl1 O12 1.415(9) . ?
Cl1 O13 1.418(8) . ?
Cl1 O10 1.456(7) . ?
Cl1 O11 1.466(10) . ?
Cl2 O17 1.408(10) . ?
Cl2 O16 1.425(12) . ?
Cl2 O15 1.441(8) . ?
Cl2 O14' 1.455(16) . ?
Cl2 O14 1.462(16) . ?
Cl3 O22 1.386(9) . ?
Cl3 O25 1.389(8) . ?
Cl3 O24 1.399(9) . ?
Cl3 O23 1.448(10) . ?
Cl4 O20' 1.392(14) . ?
Cl4 O19 1.392(13) . ?
Cl4 O21 1.412(13) . ?
Cl4 O18 1.414(9) . ?
Cl4 O19' 1.417(13) . ?
Cl4 O20 1.469(13) . ?
Cl4 O21' 1.471(14) . ?
Cl5 O27 1.401(15) . ?
Cl5 O28 1.410(13) . ?
Cl5 O29 1.421(13) . ?
Cl5 O26 1.439(15) . ?
Cl5' O28' 1.439(14) . ?
Cl5' O26' 1.440(16) . ?
Cl5' O27' 1.465(14) . ?
Cl5' O29' 1.542(12) . ?
C1S N1S 1.41(3) . ?
C1S H1S1 0.9600 . ?
C1S H1S2 0.9600 . ?
C1S H1S3 0.9600 . ?
N1S O1S 1.20(2) . ?
N1S O2S 1.20(2) . ?
N2S O4S 1.13(2) . ?
N2S O3S 1.13(3) . ?
N2S C2S 1.38(4) . ?
C2S H2S1 0.9600 . ?
C2S H2S2 0.9600 . ?
C2S H2S3 0.9600 . ?

loop_
_geom_torsion_atom_site_label_1
_geom_torsion_atom_site_label_2
_geom_torsion_atom_site_label_3
_geom_torsion_atom_site_label_4
_geom_torsion
_geom_torsion_site_symmetry_1
_geom_torsion_site_symmetry_2
_geom_torsion_site_symmetry_3
_geom_torsion_site_symmetry_4
_geom_torsion_publ_flag
O3 Yb2 N2 C11 64.3(8) . . . . ?
O1 Yb2 N2 C11 166.8(8) . . . . ?
O6 Yb2 N2 C11 -90.7(8) . . . . ?
O5 Yb2 N2 C11 -14.7(10) . . . . ?
N10 Yb2 N2 C11 110.9(8) . . . . ?
N11 Yb2 N2 C11 -162.5(7) . . . . ?
N3 Yb2 N2 C11 -13.9(7) . . . . ?
C16 Yb2 N2 C11 170.9(9) . . . . ?
C50 Yb2 N2 C11 75.8(8) . . . . ?
O3 Yb2 N2 C15 -99.2(7) . . . . ?
O1 Yb2 N2 C15 3.3(7) . . . . ?
O6 Yb2 N2 C15 105.8(7) . . . . ?
O5 Yb2 N2 C15 -178.2(6) . . . . ?
N10 Yb2 N2 C15 -52.5(8) . . . . ?
N11 Yb2 N2 C15 34.1(8) . . . . ?
N3 Yb2 N2 C15 -177.3(8) . . . . ?
C16 Yb2 N2 C15 7.4(6) . . . . ?
C50 Yb2 N2 C15 -87.7(7) . . . . ?
O3 Yb2 N3 C10 -70.1(7) . . . . ?
O1 Yb2 N3 C10 11.7(8) . . . . ?
O6 Yb2 N3 C10 99.9(7) . . . . ?
O5 Yb2 N3 C10 -169.5(7) . . . . ?
N10 Yb2 N3 C10 -101.2(7) . . . . ?
N2 Yb2 N3 C10 10.9(7) . . . . ?
N11 Yb2 N3 C10 142.6(7) . . . . ?
C16 Yb2 N3 C10 14.7(7) . . . . ?
C50 Yb2 N3 C10 -78.3(7) . . . . ?
O3 Yb2 N3 N4 99.4(9) . . . . ?
O1 Yb2 N3 N4 -178.8(8) . . . . ?
O6 Yb2 N3 N4 -90.6(9) . . . . ?
O5 Yb2 N3 N4 0.0(9) . . . . ?
N10 Yb2 N3 N4 68.3(10) . . . . ?
N2 Yb2 N3 N4 -179.6(10) . . . . ?
N11 Yb2 N3 N4 -47.9(11) . . . . ?
C16 Yb2 N3 N4 -175.8(8) . . . . ?
C50 Yb2 N3 N4 91.2(9) . . . . ?
C10 N3 N4 C8 -0.9(11) . . . . ?
Yb2 N3 N4 C8 -171.1(8) . . . . ?
C10 N3 N4 C7 -176.0(9) . . . . ?
Yb2 N3 N4 C7 13.8(14) . . . . ?
C22 N5 N6 C24 0.0(10) . . . . ?
C21 N5 N6 C24 171.5(8) . . . . ?
C22 N5 N6 Yb1 171.8(7) . . . . ?
C21 N5 N6 Yb1 -16.7(13) . . . . ?
O2 Yb1 N6 C24 0.0(8) . . . . ?
O7 Yb1 N6 C24 174.2(7) . . . . ?
O4 Yb1 N6 C24 -83.4(7) . . . . ?
O10 Yb1 N6 C24 84.0(7) . . . . ?
N15 Yb1 N6 C24 -115.3(7) . . . . ?
N7 Yb1 N6 C24 -0.3(6) . . . . ?
N14 Yb1 N6 C24 128.8(7) . . . . ?
C30 Yb1 N6 C24 0.4(7) . . . . ?
C64 Yb1 N6 C24 -91.7(7) . . . . ?
O2 Yb1 N6 N5 -170.8(7) . . . . ?
O7 Yb1 N6 N5 3.3(8) . . . . ?
O4 Yb1 N6 N5 105.7(8) . . . . ?
O10 Yb1 N6 N5 -86.8(8) . . . . ?
N15 Yb1 N6 N5 73.9(9) . . . . ?
N7 Yb1 N6 N5 -171.2(9) . . . . ?
N14 Yb1 N6 N5 -42.0(10) . . . . ?
C30 Yb1 N6 N5 -170.5(8) . . . . ?
C64 Yb1 N6 N5 97.4(8) . . . . ?
O2 Yb1 N7 C25 173.0(8) . . . . ?
O7 Yb1 N7 C25 -17.6(10) . . . . ?
O4 Yb1 N7 C25 70.4(7) . . . . ?
O10 Yb1 N7 C25 -88.5(8) . . . . ?
N15 Yb1 N7 C25 118.5(7) . . . . ?
N6 Yb1 N7 C25 -7.3(7) . . . . ?
N14 Yb1 N7 C25 -154.8(7) . . . . ?
C30 Yb1 N7 C25 173.6(9) . . . . ?
C64 Yb1 N7 C25 82.1(8) . . . . ?
O2 Yb1 N7 C29 8.3(7) . . . . ?
O7 Yb1 N7 C29 177.7(6) . . . . ?
O4 Yb1 N7 C29 -94.2(7) . . . . ?
O10 Yb1 N7 C29 106.9(7) . . . . ?
N15 Yb1 N7 C29 -46.1(8) . . . . ?
N6 Yb1 N7 C29 -172.0(8) . . . . ?
N14 Yb1 N7 C29 40.5(8) . . . . ?
C30 Yb1 N7 C29 8.9(7) . . . . ?
C64 Yb1 N7 C29 -82.6(7) . . . . ?
O3 Yb2 N10 C45 178.7(8) . . . . ?
O1 Yb2 N10 C45 77.5(7) . . . . ?
O6 Yb2 N10 C45 -8.9(9) . . . . ?
O5 Yb2 N10 C45 -77.1(7) . . . . ?
N2 Yb2 N10 C45 128.2(7) . . . . ?
N11 Yb2 N10 C45 1.5(6) . . . . ?
N3 Yb2 N10 C45 -148.3(6) . . . . ?
C16 Yb2 N10 C45 88.4(7) . . . . ?
C50 Yb2 N10 C45 179.7(8) . . . . ?
O3 Yb2 N10 C49 -0.6(7) . . . . ?
O1 Yb2 N10 C49 -101.8(7) . . . . ?
O6 Yb2 N10 C49 171.8(6) . . . . ?
O5 Yb2 N10 C49 103.6(7) . . . . ?
N2 Yb2 N10 C49 -51.2(7) . . . . ?
N11 Yb2 N10 C49 -177.8(7) . . . . ?
N3 Yb2 N10 C49 32.4(8) . . . . ?
C16 Yb2 N10 C49 -91.0(7) . . . . ?
C50 Yb2 N10 C49 0.3(6) . . . . ?
O3 Yb2 N11 C44 -5.5(8) . . . . ?
O1 Yb2 N11 C44 -86.2(6) . . . . ?
O6 Yb2 N11 C44 172.3(6) . . . . ?
O5 Yb2 N11 C44 81.0(6) . . . . ?
N10 Yb2 N11 C44 -2.0(6) . . . . ?
N2 Yb2 N11 C44 -115.5(6) . . . . ?
N3 Yb2 N11 C44 131.0(6) . . . . ?
C16 Yb2 N11 C44 -96.1(6) . . . . ?
C50 Yb2 N11 C44 -3.5(7) . . . . ?
O3 Yb2 N11 N12 179.2(8) . . . . ?
O1 Yb2 N11 N12 98.5(9) . . . . ?
O6 Yb2 N11 N12 -3.0(8) . . . . ?
O5 Yb2 N11 N12 -94.4(8) . . . . ?
N10 Yb2 N11 N12 -177.4(9) . . . . ?
N2 Yb2 N11 N12 69.1(9) . . . . ?
N3 Yb2 N11 N12 -44.4(11) . . . . ?
C16 Yb2 N11 N12 88.5(8) . . . . ?
C50 Yb2 N11 N12 -178.9(8) . . . . ?
C44 N11 N12 C42 -1.4(10) . . . . ?
Yb2 N11 N12 C42 174.3(7) . . . . ?
C44 N11 N12 C41 173.8(8) . . . . ?
Yb2 N11 N12 C41 -10.5(13) . . . . ?
C56 N13 N14 C58 0.3(10) . . . . ?
C55 N13 N14 C58 -178.1(8) . . . . ?
C56 N13 N14 Yb1 -171.7(7) . . . . ?
C55 N13 N14 Yb1 9.9(14) . . . . ?
O2 Yb1 N14 C58 -80.8(6) . . . . ?
O7 Yb1 N14 C58 90.4(6) . . . . ?
O4 Yb1 N14 C58 0.6(7) . . . . ?
O10 Yb1 N14 C58 -178.1(6) . . . . ?
N15 Yb1 N14 C58 4.0(6) . . . . ?
N7 Yb1 N14 C58 -111.5(6) . . . . ?
N6 Yb1 N14 C58 137.4(6) . . . . ?
C30 Yb1 N14 C58 -88.7(6) . . . . ?
C64 Yb1 N14 C58 2.5(7) . . . . ?
O2 Yb1 N14 N13 90.6(9) . . . . ?
O7 Yb1 N14 N13 -98.2(9) . . . . ?
O4 Yb1 N14 N13 172.0(8) . . . . ?
O10 Yb1 N14 N13 -6.7(9) . . . . ?
N15 Yb1 N14 N13 175.5(9) . . . . ?
N7 Yb1 N14 N13 59.9(10) . . . . ?
N6 Yb1 N14 N13 -51.2(11) . . . . ?
C30 Yb1 N14 N13 82.8(9) . . . . ?
C64 Yb1 N14 N13 173.9(8) . . . . ?
O2 Yb1 N15 C59 72.5(7) . . . . ?
O7 Yb1 N15 C59 -80.2(7) . . . . ?
O4 Yb1 N15 C59 174.5(7) . . . . ?
O10 Yb1 N15 C59 -6.3(9) . . . . ?
N7 Yb1 N15 C59 121.6(7) . . . . ?
N6 Yb1 N15 C59 -151.6(6) . . . . ?
N14 Yb1 N15 C59 -2.7(6) . . . . ?
C30 Yb1 N15 C59 84.3(7) . . . . ?
C64 Yb1 N15 C59 175.5(8) . . . . ?
O2 Yb1 N15 C63 -105.3(7) . . . . ?
O7 Yb1 N15 C63 102.0(7) . . . . ?
O4 Yb1 N15 C63 -3.2(6) . . . . ?
O10 Yb1 N15 C63 175.9(6) . . . . ?
N7 Yb1 N15 C63 -56.1(7) . . . . ?
N6 Yb1 N15 C63 30.6(8) . . . . ?
N14 Yb1 N15 C63 179.6(7) . . . . ?
C30 Yb1 N15 C63 -93.5(7) . . . . ?
C64 Yb1 N15 C63 -2.3(6) . . . . ?
O3 Yb2 O1 C16 80.5(8) . . . . ?
O6 Yb2 O1 C16 -68.7(8) . . . . ?
O5 Yb2 O1 C16 -169.2(7) . . . . ?
N10 Yb2 O1 C16 144.0(8) . . . . ?
N2 Yb2 O1 C16 9.4(7) . . . . ?
N11 Yb2 O1 C16 -147.3(8) . . . . ?
N3 Yb2 O1 C16 8.7(9) . . . . ?
C50 Yb2 O1 C16 98.1(8) . . . . ?
O7 Yb1 O2 C30 -168.6(8) . . . . ?
O4 Yb1 O2 C30 74.6(9) . . . . ?
O10 Yb1 O2 C30 -75.9(9) . . . . ?
N15 Yb1 O2 C30 138.0(10) . . . . ?
N7 Yb1 O2 C30 1.5(9) . . . . ?
N6 Yb1 O2 C30 1.1(11) . . . . ?
N14 Yb1 O2 C30 -153.4(10) . . . . ?
C64 Yb1 O2 C30 92.2(9) . . . . ?
O1 Yb2 O3 C50 76.5(12) . . . . ?
O6 Yb2 O3 C50 -170.4(9) . . . . ?
O5 Yb2 O3 C50 -70.5(12) . . . . ?
N10 Yb2 O3 C50 2.3(11) . . . . ?
N2 Yb2 O3 C50 140.0(12) . . . . ?
N11 Yb2 O3 C50 5.7(14) . . . . ?
N3 Yb2 O3 C50 -152.6(12) . . . . ?
C16 Yb2 O3 C50 94.9(12) . . . . ?
O2 Yb1 O4 C64 76.4(8) . . . . ?
O7 Yb1 O4 C64 -72.9(8) . . . . ?
O10 Yb1 O4 C64 -176.9(7) . . . . ?
N15 Yb1 O4 C64 2.2(8) . . . . ?
N7 Yb1 O4 C64 139.7(9) . . . . ?
N6 Yb1 O4 C64 -152.4(9) . . . . ?
N14 Yb1 O4 C64 5.6(9) . . . . ?
C30 Yb1 O4 C64 93.6(8) . . . . ?
O3 Yb2 O6 C100 -13.0(11) . . . . ?
O1 Yb2 O6 C100 99.2(8) . . . . ?
O5 Yb2 O6 C100 -115.2(8) . . . . ?
N10 Yb2 O6 C100 179.6(7) . . . . ?
N2 Yb2 O6 C100 34.9(8) . . . . ?
N11 Yb2 O6 C100 170.0(8) . . . . ?
N3 Yb2 O6 C100 -30.6(8) . . . . ?
C16 Yb2 O6 C100 81.9(8) . . . . ?
C50 Yb2 O6 C100 -23.9(15) . . . . ?
O2 Yb1 O7 C100 -30.5(11) . . . . ?
O4 Yb1 O7 C100 85.2(9) . . . . ?
O10 Yb1 O7 C100 -124.7(9) . . . . ?
N15 Yb1 O7 C100 22.2(9) . . . . ?
N7 Yb1 O7 C100 166.7(8) . . . . ?
N6 Yb1 O7 C100 157.3(9) . . . . ?
N14 Yb1 O7 C100 -45.4(9) . . . . ?
C30 Yb1 O7 C100 -42.3(14) . . . . ?
C64 Yb1 O7 C100 67.8(9) . . . . ?
C6 C1 C2 C3 3.7(14) . . . . ?
C6 C1 C2 C21 -179.6(8) . . . . ?
C1 C2 C3 C4 -2.1(16) . . . . ?
C21 C2 C3 C4 -178.7(10) . . . . ?
C2 C3 C4 C5 -0.1(19) . . . . ?
C3 C4 C5 C6 0.8(18) . . . . ?
C4 C5 C6 C1 0.7(16) . . . . ?
C4 C5 C6 C7 -178.6(10) . . . . ?
C2 C1 C6 C5 -3.0(14) . . . . ?
C2 C1 C6 C7 176.3(8) . . . . ?
C8 N4 C7 C6 -83.8(12) . . . . ?
N3 N4 C7 C6 90.6(11) . . . . ?
C5 C6 C7 N4 93.1(11) . . . . ?
C1 C6 C7 N4 -86.2(11) . . . . ?
N3 N4 C8 C9 1.5(14) . . . . ?
C7 N4 C8 C9 176.6(10) . . . . ?
N4 C8 C9 C10 -1.4(15) . . . . ?
N4 N3 C10 C9 0.0(12) . . . . ?
Yb2 N3 C10 C9 172.9(8) . . . . ?
N4 N3 C10 C11 178.7(9) . . . . ?
Yb2 N3 C10 C11 -8.5(12) . . . . ?
C8 C9 C10 N3 0.8(14) . . . . ?
C8 C9 C10 C11 -177.6(11) . . . . ?
C15 N2 C11 C12 -0.2(16) . . . . ?
Yb2 N2 C11 C12 -163.3(9) . . . . ?
C15 N2 C11 C10 178.4(9) . . . . ?
Yb2 N2 C11 C10 15.3(12) . . . . ?
N3 C10 C11 N2 -3.6(15) . . . . ?
C9 C10 C11 N2 174.7(12) . . . . ?
N3 C10 C11 C12 175.0(11) . . . . ?
C9 C10 C11 C12 -6.7(19) . . . . ?
N2 C11 C12 C13 1.5(19) . . . . ?
C10 C11 C12 C13 -177.0(12) . . . . ?
C11 C12 C13 C14 -1(2) . . . . ?
C12 C13 C14 C15 -1(2) . . . . ?
C13 C14 C15 N2 2.2(18) . . . . ?
C13 C14 C15 C16 175.4(11) . . . . ?
C11 N2 C15 C14 -1.7(15) . . . . ?
Yb2 N2 C15 C14 162.1(8) . . . . ?
C11 N2 C15 C16 -176.0(9) . . . . ?
Yb2 N2 C15 C16 -12.2(10) . . . . ?
Yb2 O1 C16 N1 160.8(7) . . . . ?
Yb2 O1 C16 C15 -19.8(12) . . . . ?
C19 N1 C16 O1 -166.4(10) . . . . ?
C17 N1 C16 O1 10.8(15) . . . . ?
C19 N1 C16 C15 14.3(17) . . . . ?
C17 N1 C16 C15 -168.5(10) . . . . ?
C19 N1 C16 Yb2 -142.5(13) . . . . ?
C17 N1 C16 Yb2 35(2) . . . . ?
C14 C15 C16 O1 -153.9(11) . . . . ?
N2 C15 C16 O1 19.9(13) . . . . ?
C14 C15 C16 N1 25.5(17) . . . . ?
N2 C15 C16 N1 -160.7(9) . . . . ?
C14 C15 C16 Yb2 -165.2(11) . . . . ?
N2 C15 C16 Yb2 8.6(7) . . . . ?
O3 Yb2 C16 O1 -100.5(8) . . . . ?
O6 Yb2 C16 O1 112.7(8) . . . . ?
O5 Yb2 C16 O1 21.4(13) . . . . ?
N10 Yb2 C16 O1 -35.1(8) . . . . ?
N2 Yb2 C16 O1 -168.3(9) . . . . ?
N11 Yb2 C16 O1 31.0(8) . . . . ?
N3 Yb2 C16 O1 -172.9(7) . . . . ?
C50 Yb2 C16 O1 -82.5(8) . . . . ?
O3 Yb2 C16 N1 -137.8(16) . . . . ?
O1 Yb2 C16 N1 -37.3(15) . . . . ?
O6 Yb2 C16 N1 75.4(17) . . . . ?
O5 Yb2 C16 N1 -16(2) . . . . ?
N10 Yb2 C16 N1 -72.4(17) . . . . ?
N2 Yb2 C16 N1 154.4(18) . . . . ?
N11 Yb2 C16 N1 -6.3(16) . . . . ?
N3 Yb2 C16 N1 149.8(16) . . . . ?
C50 Yb2 C16 N1 -119.8(16) . . . . ?
O3 Yb2 C16 C15 61.8(6) . . . . ?
O1 Yb2 C16 C15 162.3(11) . . . . ?
O6 Yb2 C16 C15 -84.9(6) . . . . ?
O5 Yb2 C16 C15 -176.2(7) . . . . ?
N10 Yb2 C16 C15 127.2(6) . . . . ?
N2 Yb2 C16 C15 -6.0(5) . . . . ?
N11 Yb2 C16 C15 -166.7(6) . . . . ?
N3 Yb2 C16 C15 -10.6(6) . . . . ?
C50 Yb2 C16 C15 79.8(6) . . . . ?
C16 N1 C17 C18 70.0(14) . . . . ?
C19 N1 C17 C18 -112.4(13) . . . . ?
C16 N1 C19 C20 -111.1(14) . . . . ?
C17 N1 C19 C20 71.8(15) . . . . ?
C22 N5 C21 C2 100.3(11) . . . . ?
N6 N5 C21 C2 -69.8(10) . . . . ?
C3 C2 C21 N5 -24.1(13) . . . . ?
C1 C2 C21 N5 159.4(8) . . . . ?
N6 N5 C22 C23 0.8(11) . . . . ?
C21 N5 C22 C23 -170.2(9) . . . . ?
N5 C22 C23 C24 -1.3(12) . . . . ?
N5 N6 C24 C23 -0.9(11) . . . . ?
Yb1 N6 C24 C23 -174.5(7) . . . . ?
N5 N6 C24 C25 -179.4(8) . . . . ?
Yb1 N6 C24 C25 7.0(11) . . . . ?
C22 C23 C24 N6 1.4(12) . . . . ?
C22 C23 C24 C25 179.7(10) . . . . ?
C29 N7 C25 C26 -1.1(16) . . . . ?
Yb1 N7 C25 C26 -165.5(9) . . . . ?
C29 N7 C25 C24 177.9(9) . . . . ?
Yb1 N7 C25 C24 13.5(12) . . . . ?
N6 C24 C25 N7 -13.3(13) . . . . ?
C23 C24 C25 N7 168.5(10) . . . . ?
N6 C24 C25 C26 165.7(10) . . . . ?
C23 C24 C25 C26 -12.5(18) . . . . ?
N7 C25 C26 C27 3.4(18) . . . . ?
C24 C25 C26 C27 -175.5(11) . . . . ?
C25 C26 C27 C28 -3(2) . . . . ?
C26 C27 C28 C29 1(2) . . . . ?
C25 N7 C29 C28 -1.5(16) . . . . ?
Yb1 N7 C29 C28 163.5(10) . . . . ?
C25 N7 C29 C30 -179.7(9) . . . . ?
Yb1 N7 C29 C30 -14.7(11) . . . . ?
C27 C28 C29 N7 2(2) . . . . ?
C27 C28 C29 C30 179.4(13) . . . . ?
Yb1 O2 C30 N8 166.3(8) . . . . ?
Yb1 O2 C30 C29 -9.9(14) . . . . ?
C31 N8 C30 O2 6.6(18) . . . . ?
C33 N8 C30 O2 -169.0(12) . . . . ?
C31 N8 C30 C29 -177.6(13) . . . . ?
C33 N8 C30 C29 7(2) . . . . ?
C31 N8 C30 Yb1 22(2) . . . . ?
C33 N8 C30 Yb1 -153.3(13) . . . . ?
N7 C29 C30 O2 15.7(14) . . . . ?
C28 C29 C30 O2 -162.3(13) . . . . ?
N7 C29 C30 N8 -160.2(11) . . . . ?
C28 C29 C30 N8 22(2) . . . . ?
N7 C29 C30 Yb1 10.2(8) . . . . ?
C28 C29 C30 Yb1 -167.8(13) . . . . ?
O7 Yb1 C30 O2 22.2(15) . . . . ?
O4 Yb1 C30 O2 -106.4(9) . . . . ?
O10 Yb1 C30 O2 104.5(9) . . . . ?
N15 Yb1 C30 O2 -40.9(9) . . . . ?
N7 Yb1 C30 O2 -178.2(11) . . . . ?
N6 Yb1 C30 O2 -179.1(9) . . . . ?
N14 Yb1 C30 O2 25.2(9) . . . . ?
C64 Yb1 C30 O2 -88.3(9) . . . . ?
O2 Yb1 C30 N8 -25.3(14) . . . . ?
O7 Yb1 C30 N8 -3(2) . . . . ?
O4 Yb1 C30 N8 -131.7(17) . . . . ?
O10 Yb1 C30 N8 79.3(17) . . . . ?
N15 Yb1 C30 N8 -66.2(17) . . . . ?
N7 Yb1 C30 N8 156.5(18) . . . . ?
N6 Yb1 C30 N8 155.6(16) . . . . ?
N14 Yb1 C30 N8 -0.1(17) . . . . ?
C64 Yb1 C30 N8 -113.6(17) . . . . ?
O2 Yb1 C30 C29 171.1(13) . . . . ?
O7 Yb1 C30 C29 -166.8(7) . . . . ?
O4 Yb1 C30 C29 64.7(6) . . . . ?
O10 Yb1 C30 C29 -84.4(6) . . . . ?
N15 Yb1 C30 C29 130.2(6) . . . . ?
N7 Yb1 C30 C29 -7.1(5) . . . . ?
N6 Yb1 C30 C29 -8.0(7) . . . . ?
N14 Yb1 C30 C29 -163.8(6) . . . . ?
C64 Yb1 C30 C29 82.8(6) . . . . ?
C30 N8 C31 C32 -85.4(17) . . . . ?
C33 N8 C31 C32 90.7(16) . . . . ?
C30 N8 C33 C34 -102.9(15) . . . . ?
C31 N8 C33 C34 81.5(17) . . . . ?
C40 C35 C36 C37 1.8(15) . . . . ?
C40 C35 C36 C55 -175.4(9) . . . . ?
C35 C36 C37 C38 0.2(17) . . . . ?
C55 C36 C37 C38 177.4(11) . . . . ?
C36 C37 C38 C39 -3(2) . . . . ?
C37 C38 C39 C40 5(2) . . . . ?
C36 C35 C40 C39 -0.6(14) . . . . ?
C36 C35 C40 C41 173.6(9) . . . . ?
C38 C39 C40 C35 -2.6(17) . . . . ?
C38 C39 C40 C41 -176.8(11) . . . . ?
N11 N12 C41 C40 -82.0(10) . . . . ?
C42 N12 C41 C40 92.5(11) . . . . ?
C35 C40 C41 N12 143.0(9) . . . . ?
C39 C40 C41 N12 -43.0(13) . . . . ?
N11 N12 C42 C43 1.0(11) . . . . ?
C41 N12 C42 C43 -174.0(8) . . . . ?
N12 C42 C43 C44 -0.2(11) . . . . ?
N12 N11 C44 C43 1.3(10) . . . . ?
Yb2 N11 C44 C43 -175.6(6) . . . . ?
N12 N11 C44 C45 179.5(8) . . . . ?
Yb2 N11 C44 C45 2.5(10) . . . . ?
C42 C43 C44 N11 -0.7(11) . . . . ?
C42 C43 C44 C45 -178.7(9) . . . . ?
C49 N10 C45 C46 0.0(13) . . . . ?
Yb2 N10 C45 C46 -179.4(7) . . . . ?
C49 N10 C45 C44 178.4(8) . . . . ?
Yb2 N10 C45 C44 -0.9(11) . . . . ?
N11 C44 C45 N10 -1.2(13) . . . . ?
C43 C44 C45 N10 176.6(9) . . . . ?
N11 C44 C45 C46 177.2(9) . . . . ?
C43 C44 C45 C46 -5.0(15) . . . . ?
N10 C45 C46 C47 -0.2(15) . . . . ?
C44 C45 C46 C47 -178.6(10) . . . . ?
C45 C46 C47 C48 -1.2(17) . . . . ?
C46 C47 C48 C49 2.7(17) . . . . ?
C45 N10 C49 C48 1.7(14) . . . . ?
Yb2 N10 C49 C48 -179.0(7) . . . . ?
C45 N10 C49 C50 -179.9(8) . . . . ?
Yb2 N10 C49 C50 -0.6(10) . . . . ?
C47 C48 C49 N10 -3.0(15) . . . . ?
C47 C48 C49 C50 178.9(10) . . . . ?
Yb2 O3 C50 N9 179.0(10) . . . . ?
Yb2 O3 C50 C49 -3.4(17) . . . . ?
C51 N9 C50 O3 -5(2) . . . . ?
C53' N9 C50 O3 -141.4(17) . . . . ?
C53 N9 C50 O3 160.2(13) . . . . ?
C51 N9 C50 C49 177.6(12) . . . . ?
C53' N9 C50 C49 41(2) . . . . ?
C53 N9 C50 C49 -17(2) . . . . ?
C51 N9 C50 Yb2 -4(3) . . . . ?
C53' N9 C50 Yb2 -140.3(19) . . . . ?
C53 N9 C50 Yb2 161.3(14) . . . . ?
N10 C49 C50 O3 2.2(14) . . . . ?
C48 C49 C50 O3 -179.5(11) . . . . ?
N10 C49 C50 N9 179.7(12) . . . . ?
C48 C49 C50 N9 -2.0(19) . . . . ?
N10 C49 C50 Yb2 0.4(7) . . . . ?
C48 C49 C50 Yb2 178.7(10) . . . . ?
O1 Yb2 C50 O3 -104.3(12) . . . . ?
O6 Yb2 C50 O3 19.7(18) . . . . ?
O5 Yb2 C50 O3 110.7(12) . . . . ?
N10 Yb2 C50 O3 -177.2(13) . . . . ?
N2 Yb2 C50 O3 -38.4(12) . . . . ?
N11 Yb2 C50 O3 -175.3(11) . . . . ?
N3 Yb2 C50 O3 26.1(12) . . . . ?
C16 Yb2 C50 O3 -85.8(12) . . . . ?
O3 Yb2 C50 N9 -1.8(18) . . . . ?
O1 Yb2 C50 N9 -106(2) . . . . ?
O6 Yb2 C50 N9 18(3) . . . . ?
O5 Yb2 C50 N9 109(2) . . . . ?
N10 Yb2 C50 N9 -179(2) . . . . ?
N2 Yb2 C50 N9 -40(2) . . . . ?
N11 Yb2 C50 N9 -177(2) . . . . ?
N3 Yb2 C50 N9 24(2) . . . . ?
C16 Yb2 C50 N9 -88(2) . . . . ?
O3 Yb2 C50 C49 176.9(15) . . . . ?
O1 Yb2 C50 C49 72.6(6) . . . . ?
O6 Yb2 C50 C49 -163.3(8) . . . . ?
O5 Yb2 C50 C49 -72.3(6) . . . . ?
N10 Yb2 C50 C49 -0.3(5) . . . . ?
N2 Yb2 C50 C49 138.6(6) . . . . ?
N11 Yb2 C50 C49 1.6(7) . . . . ?
N3 Yb2 C50 C49 -156.9(6) . . . . ?
C16 Yb2 C50 C49 91.1(6) . . . . ?
C50 N9 C51 C52 88.1(19) . . . . ?
C53' N9 C51 C52 -130.3(18) . . . . ?
C53 N9 C51 C52 -78.4(19) . . . . ?
C50 N9 C53 C54 103.1(19) . . . . ?
C51 N9 C53 C54 -91.6(19) . . . . ?
C53' N9 C53 C54 0(2) . . . . ?
C50 N9 C53' C54' -135(2) . . . . ?
C51 N9 C53' C54' 86(3) . . . . ?
C53 N9 C53' C54' -23.4(19) . . . . ?
C56 N13 C55 C36 -84.5(11) . . . . ?
N14 N13 C55 C36 93.7(10) . . . . ?
C37 C36 C55 N13 117.1(10) . . . . ?
C35 C36 C55 N13 -65.8(11) . . . . ?
N14 N13 C56 C57 0.5(12) . . . . ?
C55 N13 C56 C57 178.9(9) . . . . ?
N13 C56 C57 C58 -1.1(12) . . . . ?
N13 N14 C58 C57 -1.0(10) . . . . ?
Yb1 N14 C58 C57 173.5(7) . . . . ?
N13 N14 C58 C59 -179.9(8) . . . . ?
Yb1 N14 C58 C59 -5.3(10) . . . . ?
C56 C57 C58 N14 1.4(12) . . . . ?
C56 C57 C58 C59 -179.9(9) . . . . ?
C63 N15 C59 C60 0.7(14) . . . . ?
Yb1 N15 C59 C60 -177.0(8) . . . . ?
C63 N15 C59 C58 178.8(8) . . . . ?
Yb1 N15 C59 C58 1.1(11) . . . . ?
N14 C58 C59 N15 3.1(12) . . . . ?
C57 C58 C59 N15 -175.5(10) . . . . ?
N14 C58 C59 C60 -178.7(9) . . . . ?
C57 C58 C59 C60 2.7(16) . . . . ?
N15 C59 C60 C61 -2.7(17) . . . . ?
C58 C59 C60 C61 179.2(12) . . . . ?
C59 C60 C61 C62 4(2) . . . . ?
C60 C61 C62 C63 -3(2) . . . . ?
C59 N15 C63 C62 0.2(14) . . . . ?
Yb1 N15 C63 C62 178.0(9) . . . . ?
C59 N15 C63 C64 -173.9(8) . . . . ?
Yb1 N15 C63 C64 3.9(10) . . . . ?
C61 C62 C63 N15 1(2) . . . . ?
C61 C62 C63 C64 174.1(13) . . . . ?
Yb1 O4 C64 N16 179.9(9) . . . . ?
Yb1 O4 C64 C63 -1.0(13) . . . . ?
C67 N16 C64 O4 5.6(18) . . . . ?
C65 N16 C64 O4 149.2(15) . . . . ?
C65' N16 C64 O4 -138.6(15) . . . . ?
C67 N16 C64 C63 -173.5(11) . . . . ?
C65 N16 C64 C63 -30(2) . . . . ?
C65' N16 C64 C63 42.3(19) . . . . ?
C67 N16 C64 Yb1 6(3) . . . . ?
C65 N16 C64 Yb1 149.4(16) . . . . ?
C65' N16 C64 Yb1 -138.4(19) . . . . ?
N15 C63 C64 O4 -2.1(13) . . . . ?
C62 C63 C64 O4 -175.7(11) . . . . ?
N15 C63 C64 N16 177.0(11) . . . . ?
C62 C63 C64 N16 3.4(19) . . . . ?
N15 C63 C64 Yb1 -2.7(7) . . . . ?
C62 C63 C64 Yb1 -176.3(11) . . . . ?
O2 Yb1 C64 O4 -104.8(8) . . . . ?
O7 Yb1 C64 O4 109.2(8) . . . . ?
O10 Yb1 C64 O4 7.3(17) . . . . ?
N15 Yb1 C64 O4 -177.3(10) . . . . ?
N7 Yb1 C64 O4 -39.2(8) . . . . ?
N6 Yb1 C64 O4 26.4(8) . . . . ?
N14 Yb1 C64 O4 -175.4(8) . . . . ?
C30 Yb1 C64 O4 -86.9(8) . . . . ?
O2 Yb1 C64 N16 -105(2) . . . . ?
O7 Yb1 C64 N16 109(2) . . . . ?
O4 Yb1 C64 N16 -0.3(16) . . . . ?
O10 Yb1 C64 N16 7(3) . . . . ?
N15 Yb1 C64 N16 -178(2) . . . . ?
N7 Yb1 C64 N16 -39(2) . . . . ?
N6 Yb1 C64 N16 26(2) . . . . ?
N14 Yb1 C64 N16 -175.7(19) . . . . ?
C30 Yb1 C64 N16 -87(2) . . . . ?
O2 Yb1 C64 C63 74.4(6) . . . . ?
O7 Yb1 C64 C63 -71.6(6) . . . . ?
O4 Yb1 C64 C63 179.1(12) . . . . ?
O10 Yb1 C64 C63 -173.6(10) . . . . ?
N15 Yb1 C64 C63 1.8(5) . . . . ?
N7 Yb1 C64 C63 140.0(6) . . . . ?
N6 Yb1 C64 C63 -154.5(6) . . . . ?
N14 Yb1 C64 C63 3.7(6) . . . . ?
C30 Yb1 C64 C63 92.2(6) . . . . ?
C64 N16 C65 C66 113.9(19) . . . . ?
C67 N16 C65 C66 -98.8(18) . . . . ?
C65' N16 C65 C66 14.9(19) . . . . ?
C64 N16 C65' C66' -135(2) . . . . ?
C67 N16 C65' C66' 81(2) . . . . ?
C65 N16 C65' C66' -13(2) . . . . ?
C64 N16 C67 C68 79.6(19) . . . . ?
C65 N16 C67 C68 -71.4(18) . . . . ?
C65' N16 C67 C68 -137.8(18) . . . . ?
Yb1 O7 C100 O6 158.3(6) . . . . ?
Yb2 O6 C100 O7 172.7(6) . . . . ?
O12 Cl1 O10 Yb1 174.4(8) . . . . ?
O13 Cl1 O10 Yb1 -64.0(9) . . . . ?
O11 Cl1 O10 Yb1 54.4(9) . . . . ?
O2 Yb1 O10 Cl1 142.6(8) . . . . ?
O7 Yb1 O10 Cl1 -71.7(8) . . . . ?
O4 Yb1 O10 Cl1 35.2(10) . . . . ?
N15 Yb1 O10 Cl1 -143.3(7) . . . . ?
N7 Yb1 O10 Cl1 78.2(8) . . . . ?
N6 Yb1 O10 Cl1 11.2(7) . . . . ?
N14 Yb1 O10 Cl1 -146.7(8) . . . . ?
C30 Yb1 O10 Cl1 125.3(8) . . . . ?
C64 Yb1 O10 Cl1 30.8(17) . . . . ?
